data_4317098
loop_
_publ_author_name
'Carlo Di Iulio'
'Matthew D. Jones'
'Mary F. Mahon'
'David C. Apperley'

_publ_contact_author
;       Matthew D Jones
        University of Bath
        Department of Chemistry
        Bath, BA2 7AY
        United Kingdom
;
_publ_contact_author_email mj205@bath.ac.uk
_publ_contact_author_fax '# 44 1225 82 6231'
_publ_contact_author_phone '# 44 1225 38 4908'
_publ_section_title
;
 Zinc(II) Silsesquioxane Complexes and Their Application for the
 Ring-Opening Polymerization of rac-Lactide
;
_journal_name_full 'Inorganic Chemistry'
_journal_page_first 10232
_journal_page_last 10234
_journal_paper_doi 10.1021/ic101809r
_journal_volume 49
_journal_year 2010
_chemical_formula_sum 'C40 H79 N O13.5 Si8 Zn'
_chemical_formula_weight 1080.13
_chemical_name_systematic
; 
 ? 
;
_space_group_IT_number 2
_symmetry_cell_setting triclinic
_symmetry_space_group_name_Hall '-P 1'
_symmetry_space_group_name_H-M 'P -1'
_atom_sites_solution_hydrogens geom
_atom_sites_solution_primary direct
_atom_sites_solution_secondary difmap
_audit_creation_method SHELXL-97
_cell_angle_alpha 67.732(3)
_cell_angle_beta 79.022(3)
_cell_angle_gamma 77.307(4)
_cell_formula_units_Z 4
_cell_length_a 16.4370(12)
_cell_length_b 18.3800(15)
_cell_length_c 21.8890(14)
_cell_measurement_reflns_used 116314
_cell_measurement_temperature 150(2)
_cell_measurement_theta_max 25.028
_cell_measurement_theta_min 3.513
_cell_volume 5928.0(8)
_computing_cell_refinement 'HKL Scalepack (Otwinowski & Minor 1997)'
_computing_data_collection 'Collect (Bruker AXS BV 1997-2004)'
_computing_data_reduction 'Denzo & Scalepack (Otwinowski, Minor 1997)'
_computing_molecular_graphics 'ORTEX (P.McArdle 1995)'
_computing_publication_material 'SHELXL-97/2 (Sheldrick 1997)'
_computing_structure_refinement 'SHELXL-97/2 (Sheldrick 1997)'
_computing_structure_solution 'SHELXS-97 (Sheldrick 1990)'
_diffrn_ambient_temperature 150(2)
_diffrn_measured_fraction_theta_full 0.987
_diffrn_measured_fraction_theta_max 0.987
_diffrn_measurement_device_type '95mm CCD camera on \k-goniostat'
_diffrn_measurement_method CCD
_diffrn_radiation_monochromator 'horizonally mounted graphite crystal'
_diffrn_radiation_source 'fine-focus sealed tube'
_diffrn_radiation_type MoK\a
_diffrn_radiation_wavelength 0.71073
_diffrn_reflns_av_R_equivalents 0.0755
_diffrn_reflns_av_sigmaI/netI 0.0634
_diffrn_reflns_limit_h_max 19
_diffrn_reflns_limit_h_min -19
_diffrn_reflns_limit_k_max 21
_diffrn_reflns_limit_k_min -19
_diffrn_reflns_limit_l_max 26
_diffrn_reflns_limit_l_min -26
_diffrn_reflns_number 67490
_diffrn_reflns_theta_full 25.06
_diffrn_reflns_theta_max 25.06
_diffrn_reflns_theta_min 3.64
_exptl_absorpt_coefficient_mu 0.628
_exptl_absorpt_correction_T_max 0.913
_exptl_absorpt_correction_T_min 0.692
_exptl_absorpt_correction_type multi-scan
_exptl_absorpt_process_details
;
multi-scan from symmetry-related measurements 
 Sortav (Blessing 1995)
;
_exptl_crystal_colour yellow
_exptl_crystal_density_diffrn 1.210
_exptl_crystal_density_method 'not measured'
_exptl_crystal_description block
_exptl_crystal_F_000 2304
_exptl_crystal_size_max 0.20
_exptl_crystal_size_mid 0.10
_exptl_crystal_size_min 0.10
_refine_diff_density_max 0.897
_refine_diff_density_min -0.555
_refine_diff_density_rms 0.089
_refine_ls_extinction_method none
_refine_ls_goodness_of_fit_ref 1.055
_refine_ls_hydrogen_treatment constr
_refine_ls_matrix_type full
_refine_ls_number_parameters 1259
_refine_ls_number_reflns 20748
_refine_ls_number_restraints 112
_refine_ls_restrained_S_all 1.056
_refine_ls_R_factor_all 0.1285
_refine_ls_R_factor_gt 0.0793
_refine_ls_shift/su_max 0.001
_refine_ls_shift/su_mean 0.000
_refine_ls_structure_factor_coef Fsqd
_refine_ls_weighting_details 'calc w=1/[\s^2^(Fo^2^)+(0.1189P)^2^+14.0665P] where P=(Fo^2^+2Fc^2^)/3'
_refine_ls_weighting_scheme calc
_refine_ls_wR_factor_gt 0.2084
_refine_ls_wR_factor_ref 0.2571
_reflns_number_gt 13150
_reflns_number_total 20748
_reflns_threshold_expression >2sigma(I)
_cod_data_source_file ic101809r_si_003_2.cif
_cod_data_source_block Zn4(1a)4(OEt)2(Et)2
_cod_original_formula_sum 'C40 H79 N O13.50 Si8 Zn'
_cod_database_code 4317098

loop_
_symmetry_equiv_pos_as_xyz
'x, y, z'
'-x, -y, -z'

loop_
_atom_site_label
_atom_site_type_symbol
_atom_site_fract_x
_atom_site_fract_y
_atom_site_fract_z
_atom_site_U_iso_or_equiv
_atom_site_adp_type
_atom_site_occupancy
_atom_site_symmetry_multiplicity
_atom_site_calc_flag
_atom_site_refinement_flags
_atom_site_disorder_assembly
_atom_site_disorder_group
Zn1 Zn 0.43756(4) 0.98043(4) -0.03977(3) 0.04499(19) Uani 1 1 d . . .
Si1 Si 0.22783(12) 0.73155(11) 0.17762(10) 0.0602(5) Uani 1 1 d . . .
O1 O 0.5224(2) 1.0626(2) -0.05653(19) 0.0450(9) Uani 1 1 d . . .
N1 N 0.3823(3) 0.8821(3) -0.0334(2) 0.0491(12) Uani 1 1 d . . .
C1 C 0.6906(4) 1.0483(4) -0.1900(3) 0.0625(17) Uani 1 1 d . . .
H1A H 0.6883 1.1062 -0.2014 0.075 Uiso 1 1 calc R . .
H1B H 0.7497 1.0229 -0.1843 0.075 Uiso 1 1 calc R . .
Zn2 Zn 0.62306(4) 1.00867(4) -0.10212(3) 0.0453(2) Uani 1 1 d . . .
Si2 Si 0.14770(13) 0.57996(11) 0.24433(10) 0.0659(6) Uani 1 1 d D . .
O2 O 0.6649(2) 0.9671(2) -0.01117(19) 0.0470(9) Uani 1 1 d . . .
N2 N 0.6186(3) 0.9451(3) 0.1284(2) 0.0568(13) Uani 1 1 d . . .
C2 C 0.6695(10) 1.0370(10) -0.2474(5) 0.175(7) Uani 1 1 d . . .
H2A H 0.7084 1.0602 -0.2866 0.263 Uiso 0.50 1 calc PR . .
H2B H 0.6119 1.0634 -0.2555 0.263 Uiso 0.50 1 calc PR . .
H2C H 0.6741 0.9800 -0.2386 0.263 Uiso 0.50 1 calc PR . .
H2D H 0.6212 1.0089 -0.2338 0.263 Uiso 0.50 1 calc PR . .
H2E H 0.7177 1.0056 -0.2650 0.263 Uiso 0.50 1 calc PR . .
H2F H 0.6554 1.0891 -0.2819 0.263 Uiso 0.50 1 calc PR . .
Si3 Si -0.02259(12) 0.68225(12) 0.27884(10) 0.0602(5) Uani 1 1 d . . .
O3 O 0.5466(2) 0.9268(2) -0.08250(19) 0.0451(9) Uani 1 1 d . . .
C3 C 0.4931(7) 1.1452(5) -0.0832(6) 0.109(4) Uani 1 1 d . . .
H3A H 0.4311 1.1525 -0.0733 0.130 Uiso 1 1 calc R A 1
H3B H 0.5135 1.1701 -0.0573 0.130 Uiso 1 1 calc R A 1
Si4 Si 0.05467(10) 0.83443(10) 0.21243(9) 0.0504(4) Uani 1 1 d . . .
O4 O 0.2074(3) 0.6434(3) 0.1936(2) 0.0680(13) Uani 1 1 d . E .
C4 C 0.5104(7) 1.1886(7) -0.1474(6) 0.068(3) Uani 0.60 1 d P B 1
H4A H 0.4847 1.2443 -0.1554 0.102 Uiso 0.60 1 calc PR B 1
H4B H 0.4878 1.1681 -0.1749 0.102 Uiso 0.60 1 calc PR B 1
H4C H 0.5714 1.1851 -0.1590 0.102 Uiso 0.60 1 calc PR B 1
Si5 Si 0.20375(11) 0.55633(10) 0.37991(10) 0.0587(5) Uani 1 1 d . . .
O5 O 0.0549(2) 0.6251(3) 0.2513(2) 0.0670(13) Uani 1 1 d D E .
C5 C 0.7376(3) 0.9241(4) 0.0077(3) 0.0507(14) Uani 1 1 d . . .
Si6 Si 0.03527(10) 0.65790(10) 0.41450(9) 0.0498(4) Uani 1 1 d . . .
O6 O -0.0149(3) 0.7752(3) 0.2363(2) 0.0631(12) Uani 1 1 d . E .
C6 C 0.8045(4) 0.9100(4) -0.0393(3) 0.0580(16) Uani 1 1 d . . .
H6 H 0.7971 0.9319 -0.0851 0.070 Uiso 1 1 calc R . .
Si7 Si 0.11385(10) 0.81328(10) 0.34501(9) 0.0468(4) Uani 1 1 d D . .
O7 O 0.1411(3) 0.7906(3) 0.1838(2) 0.0650(12) Uani 1 1 d . E .
C7 C 0.8800(4) 0.8653(5) -0.0205(4) 0.074(2) Uani 1 1 d . . .
H7 H 0.9233 0.8560 -0.0535 0.089 Uiso 1 1 calc R . .
Si8 Si 0.28464(10) 0.71135(10) 0.30996(10) 0.0555(5) Uani 1 1 d D . .
O8 O 0.1814(3) 0.5438(3) 0.3161(2) 0.0666(13) Uani 1 1 d . E .
C8 C 0.8948(5) 0.8337(5) 0.0449(4) 0.086(2) Uani 1 1 d . . .
H8 H 0.9477 0.8033 0.0572 0.103 Uiso 1 1 calc R . .
Si9 Si 0.6728(9) 1.0906(5) 0.2445(7) 0.054(2) Uani 0.50 1 d PD C 1
O9 O -0.0154(3) 0.6649(3) 0.3556(2) 0.0647(12) Uani 1 1 d . E .
C9 C 0.8316(5) 0.8469(5) 0.0921(4) 0.079(2) Uani 1 1 d . . .
H9 H 0.8413 0.8251 0.1374 0.095 Uiso 1 1 calc R . .
Si10 Si 0.5064(5) 1.1905(4) 0.2877(5) 0.069(2) Uani 0.50 1 d PD C 1
O10 O 0.0711(3) 0.8496(2) 0.2769(2) 0.0545(10) Uani 1 1 d . E .
C10 C 0.7532(4) 0.8916(4) 0.0754(3) 0.0618(17) Uani 1 1 d . . .
Si11 Si 0.5016(5) 1.2273(6) 0.2828(5) 0.079(2) Uani 0.50 1 d PD C 2
O11 O 0.2855(3) 0.7261(3) 0.2326(2) 0.0658(12) Uani 1 1 d . E .
C11 C 0.6915(4) 0.9014(4) 0.1301(3) 0.0654(18) Uani 1 1 d . . .
H11 H 0.7073 0.8712 0.1733 0.078 Uiso 1 1 calc R . .
Si12 Si 0.5973(5) 1.1859(4) 0.4115(2) 0.0745(15) Uani 0.50 1 d PD C 1
O12 O 0.1174(3) 0.5896(3) 0.4179(2) 0.0662(13) Uani 1 1 d . E .
C12 C 0.5706(4) 0.9435(5) 0.1923(3) 0.0650(18) Uani 1 1 d . . .
H12A H 0.5926 0.8943 0.2276 0.078 Uiso 1 1 calc R . .
H12B H 0.5112 0.9417 0.1910 0.078 Uiso 1 1 calc R . .
Si13 Si 0.5501(4) 1.1767(4) 0.4167(3) 0.0797(18) Uani 0.50 1 d PD C 2
O13 O 0.0647(2) 0.7426(2) 0.3981(2) 0.0532(10) Uani 1 1 d . E .
C13 C 0.5747(4) 1.0149(5) 0.2094(3) 0.0671(19) Uani 1 1 d . . .
H13A H 0.5357 1.0155 0.2498 0.081 Uiso 1 1 calc R D 1
H13B H 0.5593 1.0649 0.1723 0.081 Uiso 1 1 calc R D 1
Si14 Si 0.7590(6) 1.0849(4) 0.3645(3) 0.0719(14) Uani 0.50 1 d P C 1
O14 O 0.2103(2) 0.7750(3) 0.3300(2) 0.0573(11) Uani 1 1 d . E .
C14 C 0.6666(8) 1.0063(8) 0.2217(7) 0.047(3) Uiso 0.50 1 d PD C 1
H14A H 0.7054 1.0069 0.1810 0.056 Uiso 0.50 1 calc PR C 1
H14B H 0.6824 0.9555 0.2580 0.056 Uiso 0.50 1 calc PR C 1
Si15 Si 0.7173(3) 1.0725(4) 0.3824(3) 0.0565(14) Uani 0.50 1 d P C 2
O15 O 0.2658(3) 0.6220(3) 0.3538(2) 0.0660(13) Uani 1 1 d . E .
C15 C 0.5680(4) 0.8539(4) -0.0848(3) 0.0534(15) Uani 1 1 d . . .
Si16 Si 0.8312(4) 1.2390(4) 0.2793(5) 0.0834(14) Uani 0.50 1 d PD C 1
O16 O 0.5748(3) 1.1462(4) 0.2600(3) 0.0944(18) Uani 1 1 d . . .
C16 C 0.6525(4) 0.8257(4) -0.1018(4) 0.070(2) Uani 1 1 d . . .
H16 H 0.6940 0.8582 -0.1105 0.084 Uiso 1 1 calc R . .
Si17 Si 0.8061(3) 1.2190(4) 0.3243(3) 0.0678(11) Uani 0.50 1 d PD C 2
O17 O 0.5157(12) 1.2829(11) 0.2417(12) 0.060(4) Uani 0.50 1 d P C 1
C17 C 0.6752(5) 0.7505(5) -0.1058(5) 0.096(3) Uani 1 1 d . . .
H17 H 0.7325 0.7328 -0.1184 0.115 Uiso 1 1 calc R . .
Si18 Si 0.6759(5) 1.3410(4) 0.3249(5) 0.097(2) Uani 0.50 1 d PD C 1
C18 C 0.6185(6) 0.7010(5) -0.0924(6) 0.107(3) Uani 1 1 d . . .
H18 H 0.6361 0.6487 -0.0937 0.129 Uiso 1 1 calc R . .
Si19 Si 0.6376(5) 1.3245(6) 0.3559(5) 0.093(2) Uani 0.50 1 d PD C 2
O19 O 0.7250(9) 1.1533(9) 0.1829(9) 0.065(4) Uani 0.50 1 d P C 1
C19 C 0.5349(5) 0.7281(5) -0.0771(4) 0.083(2) Uani 1 1 d . . .
H19 H 0.4944 0.6953 -0.0706 0.099 Uiso 1 1 calc R . .
Si20 Si 0.7547(5) 1.2573(6) 0.1837(4) 0.076(2) Uani 0.50 1 d PD C 2
O20 O 0.7306(11) 1.0719(15) 0.3027(12) 0.075(5) Uani 0.50 1 d P C 1
C20 C 0.5085(4) 0.8031(4) -0.0709(3) 0.0599(17) Uani 1 1 d . . .
Si21 Si 0.7441(6) 1.2480(6) 0.1607(4) 0.076(2) Uani 0.50 1 d PD C 1
O21 O 0.5264(14) 1.1903(17) 0.3685(10) 0.086(5) Uani 0.50 1 d P C 1
C21 C 0.4201(4) 0.8233(4) -0.0516(3) 0.0564(16) Uani 1 1 d . . .
H21 H 0.3853 0.7888 -0.0524 0.068 Uiso 1 1 calc R . .
Si22 Si 0.5813(4) 1.3434(4) 0.2087(4) 0.0597(16) Uani 0.50 1 d P C 1
O22 O 0.617(2) 1.3695(18) 0.2824(16) 0.133(12) Uani 0.50 1 d P C 1
C22 C 0.2900(4) 0.8885(4) -0.0166(3) 0.0546(15) Uani 1 1 d . . .
H22A H 0.2691 0.8570 -0.0366 0.065 Uiso 1 1 calc R . .
H22B H 0.2639 0.9448 -0.0364 0.065 Uiso 1 1 calc R . .
Si23 Si 0.5953(7) 1.3732(5) 0.2147(4) 0.086(2) Uani 0.50 1 d P C 2
O23 O 0.8034(15) 1.2422(14) 0.2131(11) 0.093(6) Uani 0.50 1 d P C 1
C23 C 0.2630(4) 0.8594(4) 0.0575(3) 0.0573(16) Uani 1 1 d . . .
H23A H 0.2018 0.8772 0.0653 0.069 Uiso 1 1 calc R . .
H23B H 0.2916 0.8848 0.0782 0.069 Uiso 1 1 calc R . .
O24 O 0.6763(10) 1.1171(9) 0.4063(7) 0.072(4) Uani 0.50 1 d P C 1
C24 C 0.2819(4) 0.7685(4) 0.0923(3) 0.0649(18) Uani 1 1 d . . .
H24A H 0.3433 0.7522 0.0939 0.078 Uiso 1 1 calc R . .
H24B H 0.2653 0.7427 0.0653 0.078 Uiso 1 1 calc R . .
O25 O 0.6308(11) 1.2692(12) 0.3816(10) 0.100(5) Uani 0.50 1 d P C 1
C25 C 0.1722(9) 0.4909(7) 0.2189(6) 0.052(3) Uiso 0.50 1 d PD E 1
H25A H 0.2336 0.4721 0.2167 0.063 Uiso 0.50 1 calc PR E 1
H25B H 0.1445 0.4477 0.2533 0.063 Uiso 0.50 1 calc PR E 1
O26 O 0.7699(9) 1.3047(9) 0.3065(9) 0.101(4) Uani 0.50 1 d P C 1
C26 C 0.1464(11) 0.5056(11) 0.1574(9) 0.084(5) Uiso 0.50 1 d P E 1
H26 H 0.1660 0.5555 0.1250 0.101 Uiso 0.50 1 calc PR E 1
O27 O 0.8199(10) 1.1519(13) 0.3330(9) 0.083(5) Uani 0.50 1 d P C 1
C27 C 0.0533(16) 0.5169(16) 0.1603(14) 0.143(9) Uiso 0.50 1 d P E 1
H27A H 0.0382 0.5296 0.1157 0.215 Uiso 0.50 1 calc PR E 1
H27B H 0.0275 0.5608 0.1763 0.215 Uiso 0.50 1 calc PR E 1
H27C H 0.0329 0.4679 0.1906 0.215 Uiso 0.50 1 calc PR E 1
C28 C 0.1807(14) 0.4368(13) 0.1274(11) 0.111(6) Uiso 0.50 1 d P E 1
H28A H 0.1601 0.4523 0.0843 0.167 Uiso 0.50 1 calc PR E 1
H28B H 0.1610 0.3875 0.1579 0.167 Uiso 0.50 1 calc PR E 1
H28C H 0.2422 0.4281 0.1214 0.167 Uiso 0.50 1 calc PR E 1
C29 C -0.1219(5) 0.6614(5) 0.2673(4) 0.076(2) Uani 1 1 d . E .
H29A H -0.1194 0.6681 0.2199 0.091 Uiso 1 1 calc R . .
H29B H -0.1252 0.6047 0.2937 0.091 Uiso 1 1 calc R . .
C30 C -0.2066(5) 0.7131(7) 0.2864(5) 0.104(3) Uani 1 1 d . . .
H30 H -0.2004 0.7706 0.2680 0.125 Uiso 1 1 calc R E .
C31 C -0.2266(7) 0.6874(11) 0.3598(7) 0.176(7) Uani 1 1 d . E .
H31A H -0.2781 0.7208 0.3711 0.264 Uiso 1 1 calc R . .
H31B H -0.1801 0.6929 0.3790 0.264 Uiso 1 1 calc R . .
H31C H -0.2349 0.6316 0.3776 0.264 Uiso 1 1 calc R . .
C32 C -0.2799(6) 0.7011(8) 0.2556(6) 0.134(4) Uani 1 1 d . E .
H32A H -0.2671 0.7191 0.2071 0.201 Uiso 1 1 calc R . .
H32B H -0.3327 0.7323 0.2676 0.201 Uiso 1 1 calc R . .
H32C H -0.2852 0.6446 0.2729 0.201 Uiso 1 1 calc R . .
C33 C 0.0173(4) 0.9267(4) 0.1463(4) 0.0643(18) Uani 1 1 d . E .
H33A H 0.0622 0.9600 0.1312 0.077 Uiso 1 1 calc R . .
H33B H 0.0114 0.9121 0.1084 0.077 Uiso 1 1 calc R . .
C34 C -0.0642(4) 0.9787(5) 0.1605(5) 0.082(2) Uani 1 1 d . . .
H34 H -0.1072 0.9435 0.1853 0.099 Uiso 1 1 calc R E .
C35 C -0.0967(6) 1.0381(6) 0.0964(5) 0.109(3) Uani 1 1 d . E .
H35A H -0.1053 1.0092 0.0691 0.163 Uiso 1 1 calc R . .
H35B H -0.0557 1.0736 0.0717 0.163 Uiso 1 1 calc R . .
H35C H -0.1502 1.0696 0.1069 0.163 Uiso 1 1 calc R . .
C36 C -0.0525(6) 1.0233(6) 0.2035(5) 0.108(3) Uani 1 1 d . E .
H36A H -0.0322 0.9850 0.2451 0.162 Uiso 1 1 calc R . .
H36B H -0.1063 1.0546 0.2136 0.162 Uiso 1 1 calc R . .
H36C H -0.0114 1.0590 0.1796 0.162 Uiso 1 1 calc R . .
C37 C 0.2452(10) 0.4623(9) 0.4314(7) 0.058(4) Uiso 0.60 1 d P E 1
H37A H 0.2686 0.4707 0.4662 0.069 Uiso 0.60 1 calc PR E 1
H37B H 0.1967 0.4344 0.4541 0.069 Uiso 0.60 1 calc PR E 1
C38 C 0.3153(10) 0.3997(10) 0.4064(9) 0.091(4) Uiso 0.60 1 d P E 1
H38 H 0.3015 0.3978 0.3645 0.110 Uiso 0.60 1 calc PR E 1
C39 C 0.3282(10) 0.3177(9) 0.4570(8) 0.097(4) Uiso 0.60 1 d P E 1
H39A H 0.2754 0.2964 0.4696 0.145 Uiso 0.60 1 calc PR E 1
H39B H 0.3464 0.3197 0.4964 0.145 Uiso 0.60 1 calc PR E 1
H39C H 0.3713 0.2832 0.4383 0.145 Uiso 0.60 1 calc PR E 1
C40 C 0.4043(17) 0.4332(16) 0.3924(14) 0.171(10) Uiso 0.60 1 d P E 1
H40A H 0.3996 0.4868 0.3586 0.257 Uiso 0.60 1 calc PR E 1
H40B H 0.4496 0.3975 0.3767 0.257 Uiso 0.60 1 calc PR E 1
H40C H 0.4169 0.4352 0.4337 0.257 Uiso 0.60 1 calc PR E 1
C41 C -0.0337(4) 0.6335(4) 0.4936(3) 0.0552(15) Uani 1 1 d . E .
H41A H -0.0857 0.6733 0.4874 0.066 Uiso 1 1 calc R . .
H41B H -0.0496 0.5810 0.5032 0.066 Uiso 1 1 calc R . .
C42 C 0.0010(5) 0.6302(4) 0.5550(3) 0.0660(18) Uani 1 1 d . . .
H42 H 0.0344 0.6744 0.5411 0.079 Uiso 1 1 calc R E .
C43 C -0.0686(6) 0.6407(5) 0.6097(4) 0.088(3) Uani 1 1 d . E .
H43A H -0.0436 0.6390 0.6475 0.133 Uiso 1 1 calc R . .
H43B H -0.1019 0.5977 0.6241 0.133 Uiso 1 1 calc R . .
H43C H -0.1050 0.6922 0.5925 0.133 Uiso 1 1 calc R . .
C44 C 0.0597(7) 0.5504(7) 0.5838(5) 0.123(4) Uani 1 1 d . E .
H44A H 0.0823 0.5502 0.6222 0.185 Uiso 1 1 calc R . .
H44B H 0.1060 0.5442 0.5497 0.185 Uiso 1 1 calc R . .
H44C H 0.0280 0.5063 0.5978 0.185 Uiso 1 1 calc R . .
C45 C 0.0960(16) 0.8898(10) 0.3839(9) 0.054(8) Uiso 0.40 1 d PD E 1
H45A H 0.1251 0.9343 0.3532 0.065 Uiso 0.40 1 calc PR E 1
H45B H 0.0351 0.9110 0.3868 0.065 Uiso 0.40 1 calc PR E 1
C46 C 0.1235(8) 0.8664(9) 0.4532(8) 0.047(4) Uiso 0.40 1 d PD E 1
H46 H 0.1042 0.8167 0.4863 0.056 Uiso 0.40 1 calc PR E 1
C47 C 0.0949(12) 0.9392(9) 0.4753(10) 0.072(5) Uiso 0.40 1 d PD E 1
H47A H 0.0338 0.9463 0.4871 0.108 Uiso 0.40 1 calc PR E 1
H47B H 0.1102 0.9869 0.4388 0.108 Uiso 0.40 1 calc PR E 1
H47C H 0.1224 0.9307 0.5140 0.108 Uiso 0.40 1 calc PR E 1
C48 C 0.2196(8) 0.8622(12) 0.4427(9) 0.064(4) Uiso 0.40 1 d PD E 1
H48A H 0.2407 0.8431 0.4860 0.096 Uiso 0.40 1 calc PR E 1
H48B H 0.2336 0.9154 0.4165 0.096 Uiso 0.40 1 calc PR E 1
H48C H 0.2456 0.8256 0.4190 0.096 Uiso 0.40 1 calc PR E 1
C49 C 0.3807(6) 0.7253(7) 0.3367(7) 0.057(3) Uiso 0.60 1 d PD E 1
H49A H 0.3993 0.7762 0.3068 0.069 Uiso 0.60 1 calc PR E 1
H49B H 0.3691 0.7256 0.3827 0.069 Uiso 0.60 1 calc PR E 1
C50 C 0.4531(13) 0.6486(13) 0.3323(12) 0.112(6) Uiso 0.60 1 d P E 1
H50 H 0.4318 0.6023 0.3690 0.135 Uiso 0.60 1 calc PR E 1
C51 C 0.474(2) 0.6200(19) 0.2697(16) 0.184(12) Uiso 0.60 1 d P E 1
H51A H 0.5208 0.5755 0.2771 0.276 Uiso 0.60 1 calc PR E 1
H51B H 0.4892 0.6643 0.2296 0.276 Uiso 0.60 1 calc PR E 1
H51C H 0.4243 0.6028 0.2641 0.276 Uiso 0.60 1 calc PR E 1
C52 C 0.5291(18) 0.6624(19) 0.3614(16) 0.187(12) Uiso 0.60 1 d P E 1
H52A H 0.5074 0.6746 0.4020 0.280 Uiso 0.60 1 calc PR E 1
H52B H 0.5548 0.7070 0.3283 0.280 Uiso 0.60 1 calc PR E 1
H52C H 0.5713 0.6140 0.3718 0.280 Uiso 0.60 1 calc PR E 1
C54 C 0.3318(10) 1.1870(8) 0.3294(7) 0.093(5) Uiso 0.50 1 d PD C 1
H54 H 0.3458 1.1724 0.3755 0.112 Uiso 0.50 1 calc PR C 1
C55 C 0.2594(9) 1.1472(11) 0.3280(12) 0.137(8) Uiso 0.50 1 d PD C 1
H55A H 0.2738 1.0893 0.3491 0.206 Uiso 0.50 1 calc PR C 1
H55B H 0.2503 1.1603 0.2818 0.206 Uiso 0.50 1 calc PR C 1
H55C H 0.2081 1.1666 0.3522 0.206 Uiso 0.50 1 calc PR C 1
C56 C 0.3051(12) 1.2776(8) 0.2959(11) 0.129(8) Uiso 0.50 1 d PD C 1
H56A H 0.2576 1.2966 0.3236 0.193 Uiso 0.50 1 calc PR C 1
H56B H 0.2885 1.2889 0.2521 0.193 Uiso 0.50 1 calc PR C 1
H56C H 0.3523 1.3049 0.2906 0.193 Uiso 0.50 1 calc PR C 1
C57 C 0.5487(10) 1.1711(10) 0.4975(6) 0.080(4) Uiso 0.50 1 d PD C 1
H57A H 0.5947 1.1590 0.5250 0.096 Uiso 0.50 1 calc PR C 1
H57B H 0.5152 1.2228 0.4979 0.096 Uiso 0.50 1 calc PR C 1
C58 C 0.4914(15) 1.1067(14) 0.5334(14) 0.116(7) Uiso 0.50 1 d PD C 1
H58 H 0.4504 1.1135 0.5026 0.139 Uiso 0.50 1 calc PR C 1
C59 C 0.548(2) 1.0252(16) 0.544(2) 0.206(15) Uiso 0.50 1 d PD C 1
H59A H 0.5139 0.9827 0.5676 0.309 Uiso 0.50 1 calc PR C 1
H59B H 0.5928 1.0195 0.5693 0.309 Uiso 0.50 1 calc PR C 1
H59C H 0.5720 1.0213 0.5002 0.309 Uiso 0.50 1 calc PR C 1
C60 C 0.4400(15) 1.1054(15) 0.6021(12) 0.114(7) Uiso 0.50 1 d P C 1
H60A H 0.4079 1.0612 0.6195 0.170 Uiso 0.50 1 calc PR C 1
H60B H 0.4014 1.1558 0.5960 0.170 Uiso 0.50 1 calc PR C 1
H60C H 0.4788 1.0983 0.6336 0.170 Uiso 0.50 1 calc PR C 1
C61 C 0.663(2) 1.4182(12) 0.3626(9) 0.138(9) Uiso 0.50 1 d PD C 1
H61A H 0.7117 1.4464 0.3446 0.166 Uiso 0.50 1 calc PR C 1
H61B H 0.6125 1.4575 0.3469 0.166 Uiso 0.50 1 calc PR C 1
C62 C 0.6534(11) 1.3924(12) 0.4393(9) 0.097(5) Uiso 0.50 1 d PD C 1
H62 H 0.6171 1.3500 0.4597 0.117 Uiso 0.50 1 calc PR C 1
C63 C 0.7427(11) 1.3578(14) 0.4590(12) 0.253(10) Uiso 1 1 d D . .
H63A H 0.7415 1.3440 0.5070 0.379 Uiso 1 1 calc R C 1
H63B H 0.7797 1.3974 0.4350 0.379 Uiso 1 1 calc R C 1
H63C H 0.7638 1.3098 0.4475 0.379 Uiso 1 1 calc R C 1
C64 C 0.6214(19) 1.4580(18) 0.4684(16) 0.157(10) Uiso 0.50 1 d P C 1
H64A H 0.5628 1.4799 0.4604 0.236 Uiso 0.50 1 calc PR C 1
H64B H 0.6558 1.5004 0.4472 0.236 Uiso 0.50 1 calc PR C 1
H64C H 0.6250 1.4361 0.5163 0.236 Uiso 0.50 1 calc PR C 1
C65 C 0.5321(9) 1.4364(10) 0.1481(8) 0.079(4) Uiso 0.50 1 d PD C 1
H65A H 0.5710 1.4755 0.1343 0.095 Uiso 0.50 1 calc PR C 1
H65B H 0.5282 1.4248 0.1082 0.095 Uiso 0.50 1 calc PR C 1
C66 C 0.4450(10) 1.4775(12) 0.1686(11) 0.105(6) Uiso 0.50 1 d PD C 1
H66 H 0.4053 1.4381 0.1853 0.126 Uiso 0.50 1 calc PR C 1
C67 C 0.412(2) 1.5493(19) 0.1058(15) 0.164(11) Uiso 0.50 1 d P C 1
H67A H 0.3584 1.5780 0.1195 0.246 Uiso 0.50 1 calc PR C 1
H67B H 0.4041 1.5285 0.0725 0.246 Uiso 0.50 1 calc PR C 1
H67C H 0.4533 1.5856 0.0865 0.246 Uiso 0.50 1 calc PR C 1
C68 C 0.448(2) 1.506(2) 0.2185(17) 0.178(12) Uiso 0.50 1 d P C 1
H68A H 0.3931 1.5359 0.2277 0.268 Uiso 0.50 1 calc PR C 1
H68B H 0.4909 1.5401 0.2042 0.268 Uiso 0.50 1 calc PR C 1
H68C H 0.4621 1.4605 0.2589 0.268 Uiso 0.50 1 calc PR C 1
C69 C 0.9402(8) 1.2549(14) 0.2729(13) 0.129(8) Uiso 0.50 1 d PD C 1
H69A H 0.9444 1.3112 0.2454 0.154 Uiso 0.50 1 calc PR C 1
H69B H 0.9533 1.2455 0.3179 0.154 Uiso 0.50 1 calc PR C 1
C70 C 1.0061(11) 1.2006(10) 0.2425(9) 0.094(5) Uiso 0.50 1 d PD C 1
H70 H 0.9865 1.1898 0.2068 0.113 Uiso 0.50 1 calc PR C 1
C71 C 1.084(2) 1.241(2) 0.2191(19) 0.28(2) Uiso 0.50 1 d PD C 1
H71A H 1.1322 1.2051 0.2072 0.418 Uiso 0.50 1 calc PR C 1
H71B H 1.0964 1.2555 0.2550 0.418 Uiso 0.50 1 calc PR C 1
H71C H 1.0738 1.2899 0.1803 0.418 Uiso 0.50 1 calc PR C 1
C72 C 1.0244(16) 1.1260(13) 0.3042(12) 0.134(9) Uiso 0.50 1 d PD C 1
H72A H 1.0694 1.0877 0.2916 0.201 Uiso 0.50 1 calc PR C 1
H72B H 0.9736 1.1017 0.3229 0.201 Uiso 0.50 1 calc PR C 1
H72C H 1.0420 1.1410 0.3376 0.201 Uiso 0.50 1 calc PR C 1
C73 C 0.8314(15) 0.9919(14) 0.4122(13) 0.123(7) Uiso 0.50 1 d PD C 2
H73A H 0.8773 0.9983 0.3749 0.148 Uiso 0.50 1 calc PR C 2
H73B H 0.8502 0.9978 0.4502 0.148 Uiso 0.50 1 calc PR C 2
C74 C 0.799(3) 0.9126(19) 0.4322(13) 0.24(2) Uiso 0.50 1 d PD C 2
H74 H 0.7385 0.9104 0.4501 0.293 Uiso 0.50 1 calc PR C 2
C75 C 0.8659(16) 0.8522(15) 0.4730(13) 0.107(9) Uiso 0.50 1 d P C 2
H75A H 0.8782 0.8042 0.4611 0.161 Uiso 0.50 1 calc PR C 2
H75B H 0.8453 0.8381 0.5204 0.161 Uiso 0.50 1 calc PR C 2
H75C H 0.9171 0.8754 0.4636 0.161 Uiso 0.50 1 calc PR C 2
C76 C 0.8322(9) 0.8948(9) 0.3677(7) 0.151(5) Uiso 1 1 d D . .
H76A H 0.8570 0.8383 0.3801 0.227 Uiso 1 1 calc R C 1
H76B H 0.8601 0.9249 0.3244 0.227 Uiso 1 1 calc R C 1
H76C H 0.7722 0.9009 0.3648 0.227 Uiso 1 1 calc R C 1
C77 C 0.8021(14) 1.2680(14) 0.0758(9) 0.076(6) Uiso 0.40 1 d PD C 1
H77A H 0.8454 1.2208 0.0767 0.091 Uiso 0.40 1 calc PR C 1
H77B H 0.7621 1.2726 0.0454 0.091 Uiso 0.40 1 calc PR C 1
C78 C 0.8480(14) 1.3466(13) 0.0439(12) 0.093(6) Uiso 0.40 1 d PD C 1
H78 H 0.8750 1.3568 0.0765 0.112 Uiso 0.40 1 calc PR C 1
C79 C 0.9070(17) 1.338(2) -0.0149(18) 0.153(12) Uiso 0.40 1 d PD C 1
H79A H 0.9226 1.2814 -0.0094 0.230 Uiso 0.40 1 calc PR C 1
H79B H 0.9575 1.3600 -0.0185 0.230 Uiso 0.40 1 calc PR C 1
H79C H 0.8795 1.3667 -0.0554 0.230 Uiso 0.40 1 calc PR C 1
C80 C 0.7707(17) 1.409(2) 0.0191(18) 0.163(14) Uiso 0.40 1 d PD C 1
H80A H 0.7368 1.4222 0.0565 0.245 Uiso 0.40 1 calc PR C 1
H80B H 0.7371 1.3868 -0.0001 0.245 Uiso 0.40 1 calc PR C 1
H80C H 0.7892 1.4569 -0.0149 0.245 Uiso 0.40 1 calc PR C 1
O144 O 0.6606(11) 1.3063(9) 0.1669(10) 0.080(5) Uani 0.50 1 d P C 1
C4' C 0.4396(12) 1.2020(11) -0.0792(11) 0.076(5) Uani 0.40 1 d P B 2
H4'1 H 0.4527 1.2506 -0.1157 0.113 Uiso 0.40 1 calc PR B 2
H4'2 H 0.4392 1.2082 -0.0366 0.113 Uiso 0.40 1 calc PR B 2
H4'3 H 0.3843 1.1925 -0.0821 0.113 Uiso 0.40 1 calc PR B 2
Si9' Si 0.6614(8) 1.1188(5) 0.2425(7) 0.055(2) Uani 0.50 1 d PD C 2
C14' C 0.6621(9) 1.0401(9) 0.2096(8) 0.063(4) Uiso 0.50 1 d PD C 2
H14C H 0.6897 1.0571 0.1633 0.075 Uiso 0.50 1 calc PR C 2
H14D H 0.6984 0.9917 0.2355 0.075 Uiso 0.50 1 calc PR C 2
O17' O 0.5280(16) 1.3165(13) 0.2387(11) 0.088(6) Uani 0.50 1 d P C 2
O18' O 0.6764(11) 1.3370(10) 0.1742(9) 0.085(5) Uani 0.50 1 d P C 2
O19' O 0.7102(10) 1.1832(8) 0.1896(8) 0.068(4) Uani 0.50 1 d P C 2
O20' O 0.6976(10) 1.0681(18) 0.3143(12) 0.074(5) Uani 0.50 1 d P C 2
O21' O 0.5014(12) 1.1925(18) 0.3544(11) 0.087(6) Uani 0.50 1 d P C 2
O22' O 0.618(2) 1.3668(19) 0.2616(15) 0.119(11) Uani 0.50 1 d P C 2
O23' O 0.8012(15) 1.2422(14) 0.2443(10) 0.092(6) Uani 0.50 1 d P C 2
O24' O 0.6316(8) 1.1086(9) 0.4185(6) 0.074(4) Uani 0.50 1 d P C 2
O25' O 0.5843(10) 1.2573(14) 0.4072(7) 0.098(6) Uani 0.50 1 d P C 2
C25' C 0.1286(9) 0.5079(7) 0.2084(7) 0.052(3) Uiso 0.50 1 d PD E 2
H25C H 0.0747 0.4890 0.2299 0.063 Uiso 0.50 1 calc PR E 2
H25D H 0.1244 0.5354 0.1602 0.063 Uiso 0.50 1 calc PR E 2
O26' O 0.7372(9) 1.2825(9) 0.3513(7) 0.097(4) Uani 0.50 1 d P C 2
C26' C 0.2003(9) 0.4360(9) 0.2189(8) 0.071(4) Uiso 0.50 1 d P E 2
H26' H 0.2072 0.4111 0.2673 0.085 Uiso 0.50 1 calc PR E 2
O27' O 0.7880(9) 1.1312(10) 0.3642(7) 0.062(3) Uani 0.50 1 d P C 2
C27' C 0.2827(10) 0.4621(11) 0.1798(9) 0.086(5) Uiso 0.50 1 d P E 2
H27D H 0.3277 0.4158 0.1880 0.128 Uiso 0.50 1 calc PR E 2
H27E H 0.2967 0.5019 0.1941 0.128 Uiso 0.50 1 calc PR E 2
H27F H 0.2768 0.4853 0.1322 0.128 Uiso 0.50 1 calc PR E 2
C28' C 0.1783(12) 0.3732(11) 0.1954(10) 0.094(5) Uiso 0.50 1 d P E 2
H28D H 0.1255 0.3561 0.2205 0.141 Uiso 0.50 1 calc PR E 2
H28E H 0.2234 0.3271 0.2032 0.141 Uiso 0.50 1 calc PR E 2
H28F H 0.1721 0.3970 0.1479 0.141 Uiso 0.50 1 calc PR E 2
C37' C 0.2589(12) 0.4602(11) 0.4453(10) 0.042(5) Uiso 0.40 1 d P E 2
H37C H 0.2672 0.4735 0.4832 0.050 Uiso 0.40 1 calc PR E 2
H37D H 0.2214 0.4195 0.4624 0.050 Uiso 0.40 1 calc PR E 2
C38' C 0.3387(11) 0.4270(11) 0.4183(8) 0.056(4) Uiso 0.40 1 d P E 2
H38' H 0.3696 0.4702 0.4140 0.067 Uiso 0.40 1 calc PR E 2
C39' C 0.3657(14) 0.4255(13) 0.3534(11) 0.085(6) Uiso 0.40 1 d P E 2
H39D H 0.4266 0.4076 0.3486 0.128 Uiso 0.40 1 calc PR E 2
H39E H 0.3523 0.4791 0.3208 0.128 Uiso 0.40 1 calc PR E 2
H39F H 0.3371 0.3888 0.3457 0.128 Uiso 0.40 1 calc PR E 2
C40' C 0.3804(13) 0.3640(12) 0.4758(10) 0.079(5) Uiso 0.40 1 d P E 2
H40D H 0.3706 0.3826 0.5134 0.119 Uiso 0.40 1 calc PR E 2
H40E H 0.4410 0.3535 0.4623 0.119 Uiso 0.40 1 calc PR E 2
H40F H 0.3569 0.3149 0.4889 0.119 Uiso 0.40 1 calc PR E 2
C45' C 0.1107(10) 0.8947(7) 0.3742(7) 0.050(5) Uiso 0.60 1 d PD E 2
H45C H 0.1397 0.9357 0.3383 0.060 Uiso 0.60 1 calc PR E 2
H45D H 0.0512 0.9190 0.3807 0.060 Uiso 0.60 1 calc PR E 2
C46' C 0.1480(12) 0.8758(11) 0.4366(10) 0.095(6) Uiso 0.60 1 d PD E 2
H46' H 0.0994 0.8634 0.4719 0.114 Uiso 0.60 1 calc PR E 2
C47' C 0.221(2) 0.8121(16) 0.468(2) 0.29(2) Uiso 0.60 1 d PD E 2
H47D H 0.2139 0.7601 0.4687 0.432 Uiso 0.60 1 calc PR E 2
H47E H 0.2216 0.8097 0.5132 0.432 Uiso 0.60 1 calc PR E 2
H47F H 0.2743 0.8260 0.4411 0.432 Uiso 0.60 1 calc PR E 2
C48' C 0.169(2) 0.9558(14) 0.4398(16) 0.200(12) Uiso 0.60 1 d PD E 2
H48D H 0.1177 0.9954 0.4368 0.300 Uiso 0.60 1 calc PR E 2
H48E H 0.2112 0.9771 0.4026 0.300 Uiso 0.60 1 calc PR E 2
H48F H 0.1907 0.9434 0.4819 0.300 Uiso 0.60 1 calc PR E 2
C49' C 0.3910(7) 0.7188(9) 0.3138(9) 0.044(4) Uiso 0.40 1 d PD E 2
H49C H 0.4211 0.7238 0.2690 0.053 Uiso 0.40 1 calc PR E 2
H49D H 0.3877 0.7707 0.3187 0.053 Uiso 0.40 1 calc PR E 2
C50' C 0.4506(12) 0.6590(13) 0.3632(12) 0.079(6) Uiso 0.40 1 d PD E 2
H50' H 0.4204 0.6180 0.3992 0.095 Uiso 0.40 1 calc PR E 2
C51' C 0.493(2) 0.6288(19) 0.3015(17) 0.112(9) Uiso 0.40 1 d P E 2
H51D H 0.4495 0.6133 0.2858 0.168 Uiso 0.40 1 calc PR E 2
H51E H 0.5370 0.5829 0.3164 0.168 Uiso 0.40 1 calc PR E 2
H51F H 0.5168 0.6721 0.2652 0.168 Uiso 0.40 1 calc PR E 2
C52' C 0.5155(13) 0.6840(14) 0.3907(12) 0.086(6) Uiso 0.40 1 d PD E 2
H52D H 0.5596 0.6384 0.4068 0.129 Uiso 0.40 1 calc PR E 2
H52E H 0.4876 0.7020 0.4274 0.129 Uiso 0.40 1 calc PR E 2
H52F H 0.5404 0.7274 0.3553 0.129 Uiso 0.40 1 calc PR E 2
C57' C 0.4769(10) 1.1470(13) 0.4943(7) 0.095(5) Uiso 0.50 1 d PD C 2
H57C H 0.4245 1.1863 0.4886 0.113 Uiso 0.50 1 calc PR C 2
H57D H 0.4624 1.0948 0.5009 0.113 Uiso 0.50 1 calc PR C 2
C58' C 0.5104(13) 1.1404(14) 0.5576(9) 0.106(6) Uiso 0.50 1 d PD C 2
H58' H 0.5419 1.1857 0.5457 0.128 Uiso 0.50 1 calc PR C 2
C59' C 0.5689(15) 1.0670(15) 0.5809(13) 0.126(8) Uiso 0.50 1 d P C 2
H59D H 0.6092 1.0602 0.5435 0.189 Uiso 0.50 1 calc PR C 2
H59E H 0.5380 1.0219 0.6004 0.189 Uiso 0.50 1 calc PR C 2
H59F H 0.5990 1.0691 0.6146 0.189 Uiso 0.50 1 calc PR C 2
C60' C 0.4498(19) 1.1425(19) 0.6127(16) 0.154(11) Uiso 0.50 1 d P C 2
H60D H 0.4773 1.1442 0.6480 0.232 Uiso 0.50 1 calc PR C 2
H60E H 0.4232 1.0948 0.6292 0.232 Uiso 0.50 1 calc PR C 2
H60F H 0.4070 1.1901 0.5988 0.232 Uiso 0.50 1 calc PR C 2
C61' C 0.6206(16) 1.4063(13) 0.3873(14) 0.124(8) Uiso 0.50 1 d PD C 2
H61C H 0.5923 1.4551 0.3552 0.149 Uiso 0.50 1 calc PR C 2
H61D H 0.5830 1.3931 0.4298 0.149 Uiso 0.50 1 calc PR C 2
C62' C 0.704(2) 1.423(2) 0.3987(19) 0.27(2) Uiso 0.50 1 d PD C 2
H62' H 0.7443 1.4212 0.3587 0.325 Uiso 0.50 1 calc PR C 2
C64' C 0.703(6) 1.5030(15) 0.406(4) 0.52(6) Uiso 0.50 1 d PD C 2
H64D H 0.6722 1.5459 0.3713 0.786 Uiso 0.50 1 calc PR C 2
H64E H 0.7607 1.5122 0.4004 0.786 Uiso 0.50 1 calc PR C 2
H64F H 0.6752 1.5021 0.4497 0.786 Uiso 0.50 1 calc PR C 2
C65' C 0.5521(16) 1.4771(15) 0.1680(13) 0.128(8) Uiso 0.50 1 d PD C 2
H65C H 0.5137 1.4981 0.2004 0.154 Uiso 0.50 1 calc PR C 2
H65D H 0.5995 1.5074 0.1526 0.154 Uiso 0.50 1 calc PR C 2
C66' C 0.505(2) 1.4995(14) 0.1077(16) 0.200(14) Uiso 0.50 1 d PD C 2
H66' H 0.4634 1.4649 0.1114 0.240 Uiso 0.50 1 calc PR C 2
C67' C 0.4692(13) 1.5875(12) 0.0986(11) 0.105(6) Uiso 0.50 1 d PD C 2
H67D H 0.4249 1.5902 0.1349 0.158 Uiso 0.50 1 calc PR C 2
H67E H 0.4460 1.6139 0.0560 0.158 Uiso 0.50 1 calc PR C 2
H67F H 0.5144 1.6143 0.0990 0.158 Uiso 0.50 1 calc PR C 2
C68' C 0.579(3) 1.504(3) 0.053(2) 0.30(3) Uiso 0.50 1 d PD C 2
H68D H 0.5584 1.5185 0.0098 0.445 Uiso 0.50 1 calc PR C 2
H68E H 0.6158 1.4520 0.0627 0.445 Uiso 0.50 1 calc PR C 2
H68F H 0.6113 1.5443 0.0504 0.445 Uiso 0.50 1 calc PR C 2
C69' C 0.9112(8) 1.2252(11) 0.3383(10) 0.088(5) Uiso 0.50 1 d PD C 2
H69C H 0.9246 1.2785 0.3095 0.105 Uiso 0.50 1 calc PR C 2
H69D H 0.9086 1.2212 0.3850 0.105 Uiso 0.50 1 calc PR C 2
C70' C 0.9844(15) 1.1618(18) 0.3251(15) 0.146(10) Uiso 0.50 1 d PD C 2
H70' H 0.9625 1.1118 0.3547 0.175 Uiso 0.50 1 calc PR C 2
C71' C 1.016(3) 1.142(4) 0.261(2) 0.32(3) Uiso 0.50 1 d PD C 2
H71D H 0.9673 1.1464 0.2392 0.481 Uiso 0.50 1 calc PR C 2
H71E H 1.0473 1.0882 0.2725 0.481 Uiso 0.50 1 calc PR C 2
H71F H 1.0519 1.1803 0.2312 0.481 Uiso 0.50 1 calc PR C 2
C72' C 1.0632(19) 1.153(2) 0.3574(16) 0.193(14) Uiso 0.50 1 d PD C 2
H72D H 1.0488 1.1375 0.4056 0.289 Uiso 0.50 1 calc PR C 2
H72E H 1.0844 1.2036 0.3397 0.289 Uiso 0.50 1 calc PR C 2
H72F H 1.1066 1.1116 0.3473 0.289 Uiso 0.50 1 calc PR C 2
C73' C 0.7612(6) 0.9762(7) 0.4408(6) 0.052(3) Uiso 0.50 1 d PD C 1
H73C H 0.7616 0.9816 0.4840 0.062 Uiso 0.50 1 calc PR C 1
H73D H 0.7122 0.9515 0.4434 0.062 Uiso 0.50 1 calc PR C 1
C74' C 0.8440(7) 0.9271(7) 0.4212(6) 0.051(3) Uiso 0.50 1 d PD C 1
H74' H 0.8858 0.9644 0.4003 0.061 Uiso 0.50 1 calc PR C 1
C75' C 0.8758(13) 0.8655(12) 0.4860(8) 0.086(6) Uiso 0.50 1 d PD C 1
H75D H 0.9163 0.8225 0.4760 0.130 Uiso 0.50 1 calc PR C 1
H75E H 0.8283 0.8434 0.5168 0.130 Uiso 0.50 1 calc PR C 1
H75F H 0.9032 0.8914 0.5064 0.130 Uiso 0.50 1 calc PR C 1
C77' C 0.8313(8) 1.2790(9) 0.1085(6) 0.081(4) Uiso 0.60 1 d PD C 2
H77C H 0.8515 1.3285 0.1025 0.098 Uiso 0.60 1 calc PR C 2
H77D H 0.8801 1.2355 0.1169 0.098 Uiso 0.60 1 calc PR C 2
C78' C 0.8042(10) 1.2886(10) 0.0456(8) 0.079(4) Uiso 0.60 1 d P C 2
H78' H 0.7793 1.2400 0.0549 0.095 Uiso 0.60 1 calc PR C 2
C79' C 0.7384(11) 1.3555(14) 0.0198(12) 0.155(8) Uiso 0.60 1 d PD C 2
H79D H 0.7249 1.3552 -0.0218 0.233 Uiso 0.60 1 calc PR C 2
H79E H 0.7578 1.4055 0.0115 0.233 Uiso 0.60 1 calc PR C 2
H79F H 0.6881 1.3508 0.0524 0.233 Uiso 0.60 1 calc PR C 2
C80' C 0.8788(10) 1.2870(11) -0.0103(9) 0.106(5) Uiso 0.60 1 d PD C 2
H80D H 0.8569 1.2940 -0.0511 0.159 Uiso 0.60 1 calc PR C 2
H80E H 0.9163 1.2357 0.0039 0.159 Uiso 0.60 1 calc PR C 2
H80F H 0.9099 1.3302 -0.0186 0.159 Uiso 0.60 1 calc PR C 2
C53 C 0.4068(7) 1.1617(10) 0.2836(9) 0.091(5) Uiso 0.50 1 d PD C 1
H53A H 0.3933 1.1861 0.2372 0.109 Uiso 0.50 1 calc PR C 1
H53B H 0.4151 1.1031 0.2959 0.109 Uiso 0.50 1 calc PR C 1
C53' C 0.3942(11) 1.2292(18) 0.2692(14) 0.139(9) Uiso 0.50 1 d PD C 2

loop_
_atom_site_aniso_label
_atom_site_aniso_U_11
_atom_site_aniso_U_22
_atom_site_aniso_U_33
_atom_site_aniso_U_23
_atom_site_aniso_U_13
_atom_site_aniso_U_12
Zn1 0.0365(3) 0.0550(4) 0.0453(4) -0.0216(3) 0.0005(3) -0.0086(3)
Si1 0.0589(10) 0.0506(10) 0.0656(12) -0.0234(9) 0.0255(9) -0.0205(8)
O1 0.041(2) 0.045(2) 0.050(2) -0.0213(18) -0.0035(17) -0.0038(17)
N1 0.044(3) 0.063(3) 0.045(3) -0.024(2) 0.006(2) -0.018(2)
C1 0.065(4) 0.068(4) 0.051(4) -0.020(3) 0.008(3) -0.020(3)
Zn2 0.0411(4) 0.0510(4) 0.0439(4) -0.0183(3) 0.0041(3) -0.0126(3)
Si2 0.0800(13) 0.0536(11) 0.0690(12) -0.0336(10) 0.0301(10) -0.0322(10)
O2 0.0337(19) 0.059(2) 0.046(2) -0.0204(19) -0.0007(16) -0.0046(17)
N2 0.044(3) 0.079(4) 0.045(3) -0.016(3) -0.002(2) -0.016(3)
C2 0.241(16) 0.256(17) 0.077(7) -0.078(9) 0.061(9) -0.173(14)
Si3 0.0588(10) 0.0720(12) 0.0596(11) -0.0290(10) 0.0109(8) -0.0353(9)
O3 0.039(2) 0.046(2) 0.052(2) -0.0234(19) 0.0036(17) -0.0060(16)
C3 0.132(8) 0.048(5) 0.169(11) -0.043(6) -0.102(8) 0.018(5)
Si4 0.0443(9) 0.0550(10) 0.0536(10) -0.0222(8) 0.0075(7) -0.0175(7)
O4 0.077(3) 0.053(3) 0.072(3) -0.028(2) 0.029(2) -0.027(2)
C4 0.061(7) 0.048(6) 0.069(8) 0.001(6) -0.002(6) -0.002(5)
Si5 0.0536(10) 0.0422(9) 0.0713(12) -0.0215(9) 0.0222(9) -0.0126(8)
O5 0.065(3) 0.078(3) 0.075(3) -0.043(3) 0.014(2) -0.034(2)
C5 0.033(3) 0.056(4) 0.059(4) -0.020(3) -0.003(3) -0.003(3)
Si6 0.0460(9) 0.0483(9) 0.0538(10) -0.0214(8) 0.0128(7) -0.0151(7)
O6 0.059(3) 0.073(3) 0.063(3) -0.027(2) 0.008(2) -0.032(2)
C6 0.040(3) 0.072(4) 0.061(4) -0.026(3) 0.000(3) -0.007(3)
Si7 0.0436(8) 0.0423(9) 0.0547(10) -0.0188(8) -0.0003(7) -0.0090(7)
O7 0.058(3) 0.057(3) 0.070(3) -0.024(2) 0.024(2) -0.015(2)
C7 0.046(4) 0.091(6) 0.085(6) -0.041(5) 0.002(4) 0.000(4)
Si8 0.0404(9) 0.0471(10) 0.0735(12) -0.0192(9) 0.0096(8) -0.0135(7)
O8 0.073(3) 0.050(3) 0.075(3) -0.028(2) 0.021(2) -0.020(2)
C8 0.047(4) 0.096(6) 0.092(6) -0.016(5) -0.017(4) 0.013(4)
Si9 0.058(4) 0.059(5) 0.049(3) -0.023(4) -0.009(2) -0.005(4)
O9 0.066(3) 0.078(3) 0.058(3) -0.029(2) 0.010(2) -0.035(2)
C9 0.057(4) 0.093(6) 0.072(5) -0.016(4) -0.018(4) 0.005(4)
Si10 0.072(4) 0.053(4) 0.069(3) -0.020(4) 0.019(2) -0.006(3)
O10 0.053(2) 0.055(3) 0.057(3) -0.022(2) -0.0058(19) -0.0093(19)
C10 0.051(4) 0.069(4) 0.057(4) -0.017(3) -0.009(3) 0.001(3)
Si11 0.059(3) 0.094(7) 0.068(4) -0.028(6) 0.007(3) 0.009(5)
O11 0.063(3) 0.059(3) 0.069(3) -0.025(2) 0.024(2) -0.021(2)
C11 0.054(4) 0.077(5) 0.052(4) -0.010(3) -0.012(3) -0.002(3)
Si12 0.088(4) 0.089(4) 0.041(2) -0.005(2) -0.017(3) -0.030(4)
O12 0.059(3) 0.053(3) 0.074(3) -0.021(2) 0.024(2) -0.012(2)
C12 0.052(4) 0.090(5) 0.047(4) -0.017(4) -0.004(3) -0.013(3)
Si13 0.049(3) 0.115(5) 0.048(3) -0.021(3) -0.005(3) 0.026(3)
O13 0.053(2) 0.046(2) 0.059(3) -0.019(2) 0.0070(19) -0.0163(19)
C13 0.052(4) 0.104(6) 0.048(4) -0.030(4) 0.002(3) -0.020(4)
Si14 0.088(5) 0.068(4) 0.068(4) -0.027(3) -0.045(4) 0.006(4)
O14 0.043(2) 0.056(3) 0.077(3) -0.030(2) 0.000(2) -0.0097(19)
Si15 0.031(2) 0.086(4) 0.046(2) -0.025(2) -0.0061(18) 0.006(3)
O15 0.061(3) 0.045(2) 0.083(3) -0.021(2) 0.018(2) -0.019(2)
C15 0.052(3) 0.053(4) 0.058(4) -0.027(3) 0.004(3) -0.009(3)
Si16 0.076(4) 0.090(4) 0.099(5) -0.044(4) -0.013(4) -0.020(3)
O16 0.072(4) 0.138(5) 0.087(4) -0.050(4) 0.004(3) -0.039(4)
C16 0.056(4) 0.062(4) 0.096(6) -0.041(4) 0.015(4) -0.013(3)
Si17 0.064(3) 0.067(3) 0.070(3) -0.025(3) -0.018(2) 0.004(2)
O17 0.048(6) 0.053(11) 0.078(11) -0.028(10) -0.005(6) -0.001(7)
C17 0.066(5) 0.082(6) 0.145(9) -0.065(6) 0.026(5) -0.011(4)
Si18 0.088(5) 0.062(4) 0.126(6) -0.028(4) 0.012(4) -0.014(4)
C18 0.104(7) 0.066(5) 0.161(10) -0.074(6) 0.040(6) -0.021(5)
Si19 0.069(4) 0.091(6) 0.104(6) -0.040(5) -0.018(4) 0.034(4)
O19 0.046(6) 0.069(10) 0.086(9) -0.049(8) 0.010(5) -0.001(6)
C19 0.092(6) 0.064(5) 0.101(6) -0.050(5) 0.031(5) -0.028(4)
Si20 0.062(5) 0.095(5) 0.061(5) -0.026(4) 0.000(4) -0.001(3)
O20 0.087(14) 0.082(9) 0.065(12) -0.023(8) -0.034(11) -0.016(12)
C20 0.064(4) 0.059(4) 0.064(4) -0.034(3) 0.010(3) -0.018(3)
Si21 0.054(3) 0.106(5) 0.073(5) -0.036(4) -0.004(3) -0.017(3)
O21 0.082(14) 0.144(13) 0.029(10) -0.015(8) -0.021(8) -0.026(11)
C21 0.059(4) 0.064(4) 0.055(4) -0.029(3) 0.011(3) -0.030(3)
Si22 0.062(3) 0.045(4) 0.069(4) -0.012(3) -0.026(2) -0.003(3)
O22 0.18(2) 0.116(15) 0.085(15) -0.051(10) -0.076(12) 0.103(15)
C22 0.043(3) 0.071(4) 0.056(4) -0.027(3) 0.003(3) -0.021(3)
Si23 0.110(6) 0.053(4) 0.063(4) -0.008(3) 0.004(4) 0.018(4)
O23 0.085(10) 0.110(11) 0.114(17) -0.055(13) -0.070(14) 0.001(8)
C23 0.047(3) 0.065(4) 0.058(4) -0.026(3) 0.015(3) -0.016(3)
O24 0.065(9) 0.080(8) 0.060(8) -0.005(6) -0.016(8) -0.015(9)
C24 0.069(4) 0.056(4) 0.067(4) -0.030(3) 0.026(3) -0.021(3)
O25 0.099(13) 0.080(11) 0.100(13) -0.013(10) -0.017(10) -0.001(11)
O26 0.092(10) 0.112(11) 0.130(13) -0.076(11) -0.019(9) -0.013(8)
O27 0.078(10) 0.096(13) 0.084(11) -0.039(10) -0.023(8) -0.004(9)
C29 0.070(5) 0.087(5) 0.079(5) -0.029(4) 0.010(4) -0.046(4)
C30 0.064(5) 0.148(9) 0.097(7) -0.028(6) 0.009(5) -0.049(6)
C31 0.088(8) 0.33(2) 0.120(10) -0.095(12) 0.015(7) -0.035(10)
C32 0.079(6) 0.177(12) 0.151(10) -0.042(9) -0.020(7) -0.053(7)
C33 0.055(4) 0.068(4) 0.066(4) -0.014(4) -0.009(3) -0.020(3)
C34 0.050(4) 0.078(5) 0.101(6) -0.008(5) -0.014(4) -0.011(4)
C35 0.081(6) 0.090(7) 0.140(9) -0.008(6) -0.051(6) -0.012(5)
C36 0.094(7) 0.102(7) 0.117(8) -0.043(6) -0.019(6) 0.020(5)
C41 0.046(3) 0.059(4) 0.061(4) -0.026(3) 0.013(3) -0.018(3)
C42 0.078(5) 0.065(4) 0.059(4) -0.028(3) 0.018(3) -0.030(4)
C43 0.110(7) 0.084(6) 0.060(5) -0.029(4) 0.018(4) -0.012(5)
C44 0.130(9) 0.148(10) 0.093(7) -0.060(7) -0.033(6) 0.024(8)
O144 0.064(7) 0.066(10) 0.099(11) -0.015(8) -0.007(6) -0.015(7)
C4' 0.075(12) 0.049(11) 0.088(14) -0.014(10) 0.000(10) -0.007(9)
Si9' 0.058(5) 0.068(6) 0.046(3) -0.022(5) -0.011(3) -0.015(5)
O17' 0.099(15) 0.079(15) 0.058(8) -0.013(11) -0.002(9) 0.011(12)
O18' 0.087(11) 0.078(12) 0.074(8) -0.027(8) 0.008(7) 0.006(8)
O19' 0.079(9) 0.052(9) 0.063(7) -0.031(7) 0.028(6) -0.002(7)
O20' 0.049(9) 0.122(12) 0.052(8) -0.026(7) -0.003(7) -0.026(9)
O21' 0.055(10) 0.165(14) 0.037(10) -0.040(9) -0.014(6) 0.007(10)
O22' 0.154(19) 0.123(15) 0.11(2) -0.052(15) -0.078(17) 0.001(13)
O23' 0.094(10) 0.118(12) 0.081(13) -0.033(11) -0.048(12) -0.021(8)
O24' 0.049(7) 0.093(11) 0.050(6) -0.014(6) -0.010(6) 0.033(7)
O25' 0.069(9) 0.148(17) 0.053(7) -0.041(9) -0.002(6) 0.037(10)
O26' 0.092(10) 0.093(10) 0.091(10) -0.040(8) 0.010(8) 0.014(8)
O27' 0.059(8) 0.066(9) 0.065(9) -0.027(7) -0.028(6) 0.006(7)

loop_
_atom_type_symbol
_atom_type_description
_atom_type_scat_dispersion_real
_atom_type_scat_dispersion_imag
_atom_type_scat_source
C C 0.0033 0.0016 'International Tables Vol C Tables 4.2.6.8 and 6.1.1.4'
H H 0.0000 0.0000 'International Tables Vol C Tables 4.2.6.8 and 6.1.1.4'
O O 0.0106 0.0060 'International Tables Vol C Tables 4.2.6.8 and 6.1.1.4'
N N 0.0061 0.0033 'International Tables Vol C Tables 4.2.6.8 and 6.1.1.4'
Si Si 0.0817 0.0704 'International Tables Vol C Tables 4.2.6.8 and 6.1.1.4'
Zn Zn 0.2839 1.4301 'International Tables Vol C Tables 4.2.6.8 and 6.1.1.4'

loop_
_geom_angle_atom_site_label_1
_geom_angle_atom_site_label_2
_geom_angle_atom_site_label_3
_geom_angle
_geom_angle_site_symmetry_1
_geom_angle_site_symmetry_3
_geom_angle_publ_flag
O3 Zn1 O2 174.00(15) . 2_675 ?
O3 Zn1 O1 94.79(15) . 2_675 ?
O2 Zn1 O1 79.54(14) 2_675 2_675 ?
O3 Zn1 N1 86.08(16) . . ?
O2 Zn1 N1 96.79(17) 2_675 . ?
O1 Zn1 N1 100.24(17) 2_675 . ?
O3 Zn1 N2 99.11(18) . 2_675 ?
O2 Zn1 N2 86.12(18) 2_675 2_675 ?
O1 Zn1 N2 162.54(19) 2_675 2_675 ?
N1 Zn1 N2 91.2(2) . 2_675 ?
O3 Zn1 O1 78.78(14) . . ?
O2 Zn1 O1 98.22(14) 2_675 . ?
O1 Zn1 O1 80.55(16) 2_675 . ?
N1 Zn1 O1 164.85(16) . . ?
N2 Zn1 O1 91.80(17) 2_675 . ?
O3 Zn1 Zn2 134.43(11) . 2_675 ?
O2 Zn1 Zn2 39.84(10) 2_675 2_675 ?
O1 Zn1 Zn2 39.70(10) 2_675 2_675 ?
N1 Zn1 Zn2 101.56(13) . 2_675 ?
N2 Zn1 Zn2 125.18(15) 2_675 2_675 ?
O1 Zn1 Zn2 88.75(10) . 2_675 ?
O7 Si1 O4 109.0(3) . . ?
O7 Si1 O11 108.9(3) . . ?
O4 Si1 O11 108.3(3) . . ?
O7 Si1 C24 109.4(3) . . ?
O4 Si1 C24 109.6(3) . . ?
O11 Si1 C24 111.5(3) . . ?
C3 O1 Zn2 121.8(6) . . ?
C3 O1 Zn1 116.1(4) . 2_675 ?
Zn2 O1 Zn1 98.18(15) . 2_675 ?
C3 O1 Zn1 118.9(4) . . ?
Zn2 O1 Zn1 97.96(15) . . ?
Zn1 O1 Zn1 99.45(16) 2_675 . ?
C21 N1 C22 116.6(5) . . ?
C21 N1 Zn1 125.6(4) . . ?
C22 N1 Zn1 117.1(4) . . ?
C2 C1 Zn2 119.7(6) . . ?
C2 C1 H1A 107.4 . . ?
Zn2 C1 H1A 107.4 . . ?
C2 C1 H1B 107.4 . . ?
Zn2 C1 H1B 107.4 . . ?
H1A C1 H1B 106.9 . . ?
C1 Zn2 O1 131.8(2) . . ?
C1 Zn2 O2 126.7(2) . . ?
O1 Zn2 O2 83.30(15) . . ?
C1 Zn2 O3 121.6(2) . . ?
O1 Zn2 O3 82.97(14) . . ?
O2 Zn2 O3 97.68(16) . . ?
C1 Zn2 Zn1 148.3(2) . 2_675 ?
O1 Zn2 Zn1 42.12(11) . 2_675 ?
O2 Zn2 Zn1 41.19(10) . 2_675 ?
O3 Zn2 Zn1 90.04(11) . 2_675 ?
O5 Si2 O8 108.7(3) . . ?
O5 Si2 O4 109.1(3) . . ?
O8 Si2 O4 108.4(3) . . ?
O5 Si2 C25 121.5(5) . . ?
O8 Si2 C25 101.4(5) . . ?
O4 Si2 C25 107.1(4) . . ?
O5 Si2 C25' 98.9(5) . . ?
O8 Si2 C25' 117.7(5) . . ?
O4 Si2 C25' 113.3(4) . . ?
C25 Si2 C25' 23.4(4) . . ?
C5 O2 Zn2 129.6(4) . . ?
C5 O2 Zn1 131.3(4) . 2_675 ?
Zn2 O2 Zn1 98.97(16) . 2_675 ?
C11 N2 C12 116.9(6) . . ?
C11 N2 Zn1 125.3(4) . 2_675 ?
C12 N2 Zn1 117.9(4) . 2_675 ?
C1 C2 H2A 109.5 . . ?
C1 C2 H2B 109.5 . . ?
H2A C2 H2B 109.5 . . ?
C1 C2 H2C 109.5 . . ?
H2A C2 H2C 109.5 . . ?
H2B C2 H2C 109.5 . . ?
C1 C2 H2D 109.5 . . ?
H2A C2 H2D 141.1 . . ?
H2B C2 H2D 56.3 . . ?
H2C C2 H2D 56.3 . . ?
C1 C2 H2E 109.5 . . ?
H2A C2 H2E 56.3 . . ?
H2B C2 H2E 141.1 . . ?
H2C C2 H2E 56.3 . . ?
H2D C2 H2E 109.5 . . ?
C1 C2 H2F 109.5 . . ?
H2A C2 H2F 56.3 . . ?
H2B C2 H2F 56.3 . . ?
H2C C2 H2F 141.1 . . ?
H2D C2 H2F 109.5 . . ?
H2E C2 H2F 109.5 . . ?
O9 Si3 O6 108.7(2) . . ?
O9 Si3 O5 108.7(3) . . ?
O6 Si3 O5 109.3(2) . . ?
O9 Si3 C29 112.5(3) . . ?
O6 Si3 C29 109.4(3) . . ?
O5 Si3 C29 108.2(3) . . ?
C15 O3 Zn2 127.8(3) . . ?
C15 O3 Zn1 130.8(3) . . ?
Zn2 O3 Zn1 100.14(16) . . ?
C4' C3 C4 87.2(12) . . ?
C4' C3 O1 147.6(15) . . ?
C4 C3 O1 122.6(10) . . ?
C4' C3 H3A 46.9 . . ?
C4 C3 H3A 106.7 . . ?
O1 C3 H3A 106.7 . . ?
C4' C3 H3B 72.2 . . ?
C4 C3 H3B 106.7 . . ?
O1 C3 H3B 106.7 . . ?
H3A C3 H3B 106.6 . . ?
O7 Si4 O10 108.6(3) . . ?
O7 Si4 O6 108.6(2) . . ?
O10 Si4 O6 108.0(2) . . ?
O7 Si4 C33 109.2(3) . . ?
O10 Si4 C33 113.0(3) . . ?
O6 Si4 C33 109.4(3) . . ?
Si1 O4 Si2 141.5(3) . . ?
C3 C4 H4A 109.5 . . ?
C3 C4 H4B 109.5 . . ?
H4A C4 H4B 109.5 . . ?
C3 C4 H4C 109.5 . . ?
H4A C4 H4C 109.5 . . ?
H4B C4 H4C 109.5 . . ?
O8 Si5 O15 108.4(3) . . ?
O8 Si5 O12 108.6(3) . . ?
O15 Si5 O12 109.1(2) . . ?
O8 Si5 C37 105.8(5) . . ?
O15 Si5 C37 115.4(5) . . ?
O12 Si5 C37 109.4(5) . . ?
O8 Si5 C37' 115.3(6) . . ?
O15 Si5 C37' 107.7(6) . . ?
O12 Si5 C37' 107.7(6) . . ?
C37 Si5 C37' 10.1(8) . . ?
Si2 O5 Si3 155.9(3) . . ?
O2 C5 C6 120.9(6) . . ?
O2 C5 C10 122.4(5) . . ?
C6 C5 C10 116.7(5) . . ?
O9 Si6 O12 108.8(3) . . ?
O9 Si6 O13 109.0(2) . . ?
O12 Si6 O13 109.3(2) . . ?
O9 Si6 C41 109.5(3) . . ?
O12 Si6 C41 111.0(3) . . ?
O13 Si6 C41 109.3(3) . . ?
Si3 O6 Si4 139.4(3) . . ?
C7 C6 C5 121.5(7) . . ?
C7 C6 H6 119.2 . . ?
C5 C6 H6 119.2 . . ?
O10 Si7 O14 108.9(2) . . ?
O10 Si7 O13 108.8(2) . . ?
O14 Si7 O13 108.3(2) . . ?
O10 Si7 C45' 108.1(5) . . ?
O14 Si7 C45' 109.4(5) . . ?
O13 Si7 C45' 113.3(6) . . ?
O10 Si7 C45 109.5(5) . . ?
O14 Si7 C45 116.4(8) . . ?
O13 Si7 C45 104.7(8) . . ?
C45' Si7 C45 9.2(11) . . ?
Si1 O7 Si4 163.5(3) . . ?
C6 C7 C8 121.6(7) . . ?
C6 C7 H7 119.2 . . ?
C8 C7 H7 119.2 . . ?
O11 Si8 O14 108.4(3) . . ?
O11 Si8 O15 108.8(3) . . ?
O14 Si8 O15 109.1(2) . . ?
O11 Si8 C49' 102.3(6) . . ?
O14 Si8 C49' 117.4(6) . . ?
O15 Si8 C49' 110.3(5) . . ?
O11 Si8 C49 117.9(5) . . ?
O14 Si8 C49 104.0(4) . . ?
O15 Si8 C49 108.2(4) . . ?
C49' Si8 C49 16.9(6) . . ?
Si2 O8 Si5 150.2(3) . . ?
C9 C8 C7 118.6(7) . . ?
C9 C8 H8 120.7 . . ?
C7 C8 H8 120.7 . . ?
O20 Si9 O19 99.2(12) . . ?
O20 Si9 O16 110.5(10) . . ?
O19 Si9 O16 105.7(7) . . ?
O20 Si9 C14 116.3(11) . . ?
O19 Si9 C14 109.4(9) . . ?
O16 Si9 C14 114.1(9) . . ?
Si3 O9 Si6 152.3(3) . . ?
C8 C9 C10 121.9(7) . . ?
C8 C9 H9 119.1 . . ?
C10 C9 H9 119.1 . . ?
O16 Si10 O17 102.9(9) . . ?
O16 Si10 C53 109.5(6) . . ?
O17 Si10 C53 114.0(10) . . ?
O16 Si10 O21 111.5(10) . . ?
O17 Si10 O21 99.2(12) . . ?
C53 Si10 O21 118.5(10) . . ?
Si7 O10 Si4 146.6(3) . . ?
C9 C10 C5 119.6(6) . . ?
C9 C10 C11 116.6(6) . . ?
C5 C10 C11 123.8(6) . . ?
O21' Si11 O17' 122.3(15) . . ?
O21' Si11 C53' 104.5(13) . . ?
O17' Si11 C53' 108.2(14) . . ?
O21' Si11 O16 98.7(11) . . ?
O17' Si11 O16 112.3(9) . . ?
C53' Si11 O16 110.2(11) . . ?
Si8 O11 Si1 143.6(3) . . ?
N2 C11 C10 129.3(6) . . ?
N2 C11 H11 115.3 . . ?
C10 C11 H11 115.3 . . ?
O25 Si12 O21 108.2(12) . . ?
O25 Si12 O24 107.7(9) . . ?
O21 Si12 O24 110.8(12) . . ?
O25 Si12 C57 108.5(10) . . ?
O21 Si12 C57 108.4(11) . . ?
O24 Si12 C57 113.1(8) . . ?
Si6 O12 Si5 148.1(3) . . ?
N2 C12 C13 112.8(6) . . ?
N2 C12 H12A 109.0 . . ?
C13 C12 H12A 109.0 . . ?
N2 C12 H12B 109.0 . . ?
C13 C12 H12B 109.0 . . ?
H12A C12 H12B 107.8 . . ?
O21' Si13 O24' 109.9(11) . . ?
O21' Si13 O25' 109.3(13) . . ?
O24' Si13 O25' 106.7(9) . . ?
O21' Si13 C57' 109.0(12) . . ?
O24' Si13 C57' 111.1(9) . . ?
O25' Si13 C57' 110.8(8) . . ?
Si6 O13 Si7 147.3(3) . . ?
C12 C13 C14 106.2(7) . . ?
C12 C13 C14' 122.4(7) . . ?
C14 C13 C14' 20.7(6) . . ?
C12 C13 H13A 110.5 . . ?
C14 C13 H13A 110.5 . . ?
C14' C13 H13A 111.3 . . ?
C12 C13 H13B 110.5 . . ?
C14 C13 H13B 110.5 . . ?
C14' C13 H13B 91.5 . . ?
H13A C13 H13B 108.7 . . ?
O24 Si14 O27 109.4(8) . . ?
O24 Si14 O20 108.9(9) . . ?
O27 Si14 O20 107.1(10) . . ?
O24 Si14 C73' 87.4(7) . . ?
O27 Si14 C73' 135.7(8) . . ?
O20 Si14 C73' 105.3(10) . . ?
Si7 O14 Si8 155.0(3) . . ?
C13 C14 Si9 107.1(9) . . ?
C13 C14 H14A 110.3 . . ?
Si9 C14 H14A 110.3 . . ?
C13 C14 H14B 110.3 . . ?
Si9 C14 H14B 110.3 . . ?
H14A C14 H14B 108.5 . . ?
O24' Si15 O20' 108.9(9) . . ?
O24' Si15 O27' 109.7(8) . . ?
O20' Si15 O27' 108.9(9) . . ?
O24' Si15 C73 137.1(9) . . ?
O20' Si15 C73 109.1(12) . . ?
O27' Si15 C73 75.7(8) . . ?
Si5 O15 Si8 150.4(4) . . ?
O3 C15 C16 119.4(6) . . ?
O3 C15 C20 122.3(5) . . ?
C16 C15 C20 118.3(6) . . ?
O23 Si16 O27 106.0(11) . . ?
O23 Si16 O26 110.5(10) . . ?
O27 Si16 O26 108.0(11) . . ?
O23 Si16 C69 115.4(13) . . ?
O27 Si16 C69 109.3(11) . . ?
O26 Si16 C69 107.4(8) . . ?
Si10 O16 Si9' 155.9(7) . . ?
Si10 O16 Si9 163.8(7) . . ?
Si9' O16 Si9 13.7(7) . . ?
Si10 O16 Si11 15.9(5) . . ?
Si9' O16 Si11 143.6(6) . . ?
Si9 O16 Si11 156.0(6) . . ?
C17 C16 C15 119.9(7) . . ?
C17 C16 H16 120.1 . . ?
C15 C16 H16 120.1 . . ?
O27' Si17 O26' 110.4(8) . . ?
O27' Si17 O23' 110.1(10) . . ?
O26' Si17 O23' 109.1(10) . . ?
O27' Si17 C69' 108.6(8) . . ?
O26' Si17 C69' 108.1(8) . . ?
O23' Si17 C69' 110.6(11) . . ?
Si22 O17 Si10 143.7(14) . . ?
C18 C17 C16 122.3(7) . . ?
C18 C17 H17 118.8 . . ?
C16 C17 H17 118.8 . . ?
O22 Si18 O26 123.7(15) . . ?
O22 Si18 O25 98(2) . . ?
O26 Si18 O25 107.9(9) . . ?
O22 Si18 C61 103.7(15) . . ?
O26 Si18 C61 115.6(13) . . ?
O25 Si18 C61 104.8(12) . . ?
C17 C18 C19 118.7(7) . . ?
C17 C18 H18 120.6 . . ?
C19 C18 H18 120.6 . . ?
O25' Si19 O26' 107.5(9) . . ?
O25' Si19 C61' 107.9(12) . . ?
O26' Si19 C61' 112.2(11) . . ?
O25' Si19 O22' 117.6(12) . . ?
O26' Si19 O22' 101.7(12) . . ?
C61' Si19 O22' 109.8(13) . . ?
Si9 O19 Si21 137.9(9) . . ?
C18 C19 C20 121.3(7) . . ?
C18 C19 H19 119.4 . . ?
C20 C19 H19 119.4 . . ?
O23' Si20 O19' 114.4(11) . . ?
O23' Si20 O18' 110.7(12) . . ?
O19' Si20 O18' 105.8(9) . . ?
O23' Si20 C77' 108.0(10) . . ?
O19' Si20 C77' 109.2(8) . . ?
O18' Si20 C77' 108.5(9) . . ?
Si9 O20 Si14 155.5(17) . . ?
C19 C20 C15 119.3(6) . . ?
C19 C20 C21 116.2(6) . . ?
C15 C20 C21 124.5(6) . . ?
O144 Si21 O23 109.8(11) . . ?
O144 Si21 O19 110.8(8) . . ?
O23 Si21 O19 104.5(11) . . ?
O144 Si21 C77 116.1(12) . . ?
O23 Si21 C77 111.4(13) . . ?
O19 Si21 C77 103.6(9) . . ?
Si12 O21 Si10 144.9(16) . . ?
N1 C21 C20 128.3(6) . . ?
N1 C21 H21 115.9 . . ?
C20 C21 H21 115.9 . . ?
O17 Si22 O144 110.3(9) . . ?
O17 Si22 C65 110.0(10) . . ?
O144 Si22 C65 106.2(9) . . ?
O17 Si22 O22 108.9(15) . . ?
O144 Si22 O22 112.2(11) . . ?
C65 Si22 O22 109.2(10) . . ?
Si18 O22 Si22 139.2(15) . . ?
N1 C22 C23 112.9(5) . . ?
N1 C22 H22A 109.0 . . ?
C23 C22 H22A 109.0 . . ?
N1 C22 H22B 109.0 . . ?
C23 C22 H22B 109.0 . . ?
H22A C22 H22B 107.8 . . ?
O22' Si23 O17' 104(2) . . ?
O22' Si23 O18' 105(2) . . ?
O17' Si23 O18' 109.6(11) . . ?
O22' Si23 C65' 112.5(19) . . ?
O17' Si23 C65' 112.6(13) . . ?
O18' Si23 C65' 113.1(11) . . ?
Si16 O23 Si21 160.1(18) . . ?
C22 C23 C24 114.6(5) . . ?
C22 C23 H23A 108.6 . . ?
C24 C23 H23A 108.6 . . ?
C22 C23 H23B 108.6 . . ?
C24 C23 H23B 108.6 . . ?
H23A C23 H23B 107.6 . . ?
Si14 O24 Si12 150.3(9) . . ?
C23 C24 Si1 114.2(4) . . ?
C23 C24 H24A 108.7 . . ?
Si1 C24 H24A 108.7 . . ?
C23 C24 H24B 108.7 . . ?
Si1 C24 H24B 108.7 . . ?
H24A C24 H24B 107.6 . . ?
Si12 O25 Si18 155.9(14) . . ?
C26 C25 Si2 113.3(11) . . ?
C26 C25 H25A 108.9 . . ?
Si2 C25 H25A 108.9 . . ?
C26 C25 H25B 108.9 . . ?
Si2 C25 H25B 108.9 . . ?
H25A C25 H25B 107.7 . . ?
Si18 O26 Si16 146.3(9) . . ?
C25 C26 C27 112.6(17) . . ?
C25 C26 C28 115.1(15) . . ?
C27 C26 C28 104.7(17) . . ?
C25 C26 H26 108.1 . . ?
C27 C26 H26 108.1 . . ?
C28 C26 H26 108.1 . . ?
Si16 O27 Si14 145.5(11) . . ?
C26 C27 H27A 109.5 . . ?
C26 C27 H27B 109.5 . . ?
H27A C27 H27B 109.5 . . ?
C26 C27 H27C 109.5 . . ?
H27A C27 H27C 109.5 . . ?
H27B C27 H27C 109.5 . . ?
C26 C28 H28A 109.5 . . ?
C26 C28 H28B 109.5 . . ?
H28A C28 H28B 109.5 . . ?
C26 C28 H28C 109.5 . . ?
H28A C28 H28C 109.5 . . ?
H28B C28 H28C 109.5 . . ?
C30 C29 Si3 117.9(6) . . ?
C30 C29 H29A 107.8 . . ?
Si3 C29 H29A 107.8 . . ?
C30 C29 H29B 107.8 . . ?
Si3 C29 H29B 107.8 . . ?
H29A C29 H29B 107.2 . . ?
C31 C30 C32 109.5(9) . . ?
C31 C30 C29 110.1(9) . . ?
C32 C30 C29 108.7(9) . . ?
C31 C30 H30 109.5 . . ?
C32 C30 H30 109.5 . . ?
C29 C30 H30 109.5 . . ?
C30 C31 H31A 109.5 . . ?
C30 C31 H31B 109.5 . . ?
H31A C31 H31B 109.5 . . ?
C30 C31 H31C 109.5 . . ?
H31A C31 H31C 109.5 . . ?
H31B C31 H31C 109.5 . . ?
C30 C32 H32A 109.5 . . ?
C30 C32 H32B 109.5 . . ?
H32A C32 H32B 109.5 . . ?
C30 C32 H32C 109.5 . . ?
H32A C32 H32C 109.5 . . ?
H32B C32 H32C 109.5 . . ?
C34 C33 Si4 119.5(5) . . ?
C34 C33 H33A 107.4 . . ?
Si4 C33 H33A 107.4 . . ?
C34 C33 H33B 107.4 . . ?
Si4 C33 H33B 107.4 . . ?
H33A C33 H33B 107.0 . . ?
C33 C34 C36 110.9(6) . . ?
C33 C34 C35 111.2(8) . . ?
C36 C34 C35 109.6(8) . . ?
C33 C34 H34 108.4 . . ?
C36 C34 H34 108.4 . . ?
C35 C34 H34 108.4 . . ?
C34 C35 H35A 109.5 . . ?
C34 C35 H35B 109.5 . . ?
H35A C35 H35B 109.5 . . ?
C34 C35 H35C 109.5 . . ?
H35A C35 H35C 109.5 . . ?
H35B C35 H35C 109.5 . . ?
C34 C36 H36A 109.5 . . ?
C34 C36 H36B 109.5 . . ?
H36A C36 H36B 109.5 . . ?
C34 C36 H36C 109.5 . . ?
H36A C36 H36C 109.5 . . ?
H36B C36 H36C 109.5 . . ?
C38 C37 Si5 124.5(11) . . ?
C38 C37 H37A 106.2 . . ?
Si5 C37 H37A 106.2 . . ?
C38 C37 H37B 106.2 . . ?
Si5 C37 H37B 106.2 . . ?
H37A C37 H37B 106.4 . . ?
C39 C38 C37 114.2(13) . . ?
C39 C38 C40 106.2(15) . . ?
C37 C38 C40 105.7(16) . . ?
C39 C38 H38 110.2 . . ?
C37 C38 H38 110.2 . . ?
C40 C38 H38 110.2 . . ?
C38 C39 H39A 109.5 . . ?
C38 C39 H39B 109.5 . . ?
H39A C39 H39B 109.5 . . ?
C38 C39 H39C 109.5 . . ?
H39A C39 H39C 109.5 . . ?
H39B C39 H39C 109.5 . . ?
C38 C40 H40A 109.5 . . ?
C38 C40 H40B 109.5 . . ?
H40A C40 H40B 109.5 . . ?
C38 C40 H40C 109.5 . . ?
H40A C40 H40C 109.5 . . ?
H40B C40 H40C 109.5 . . ?
C42 C41 Si6 117.4(4) . . ?
C42 C41 H41A 107.9 . . ?
Si6 C41 H41A 107.9 . . ?
C42 C41 H41B 107.9 . . ?
Si6 C41 H41B 107.9 . . ?
H41A C41 H41B 107.2 . . ?
C43 C42 C41 112.4(6) . . ?
C43 C42 C44 108.7(7) . . ?
C41 C42 C44 110.8(6) . . ?
C43 C42 H42 108.3 . . ?
C41 C42 H42 108.3 . . ?
C44 C42 H42 108.3 . . ?
C42 C43 H43A 109.5 . . ?
C42 C43 H43B 109.5 . . ?
H43A C43 H43B 109.5 . . ?
C42 C43 H43C 109.5 . . ?
H43A C43 H43C 109.5 . . ?
H43B C43 H43C 109.5 . . ?
C42 C44 H44A 109.5 . . ?
C42 C44 H44B 109.5 . . ?
H44A C44 H44B 109.5 . . ?
C42 C44 H44C 109.5 . . ?
H44A C44 H44C 109.5 . . ?
H44B C44 H44C 109.5 . . ?
C46 C45 Si7 119.0(11) . . ?
C46 C45 H45A 107.6 . . ?
Si7 C45 H45A 107.6 . . ?
C46 C45 H45B 107.6 . . ?
Si7 C45 H45B 107.6 . . ?
H45A C45 H45B 107.0 . . ?
C47 C46 C45 107.6(12) . . ?
C47 C46 C48 100.9(13) . . ?
C45 C46 C48 106.4(16) . . ?
C47 C46 H46 113.6 . . ?
C45 C46 H46 113.6 . . ?
C48 C46 H46 113.6 . . ?
C46 C47 H47A 109.5 . . ?
C46 C47 H47B 109.5 . . ?
H47A C47 H47B 109.5 . . ?
C46 C47 H47C 109.5 . . ?
H47A C47 H47C 109.5 . . ?
H47B C47 H47C 109.5 . . ?
C46 C48 H48A 109.5 . . ?
C46 C48 H48B 109.5 . . ?
H48A C48 H48B 109.5 . . ?
C46 C48 H48C 109.5 . . ?
H48A C48 H48C 109.5 . . ?
H48B C48 H48C 109.5 . . ?
C50 C49 Si8 105.2(9) . . ?
C50 C49 H49A 110.7 . . ?
Si8 C49 H49A 110.7 . . ?
C50 C49 H49B 110.7 . . ?
Si8 C49 H49B 110.7 . . ?
H49A C49 H49B 108.8 . . ?
C51 C50 C52 119(2) . . ?
C51 C50 C49 123.8(18) . . ?
C52 C50 C49 101.2(17) . . ?
C51 C50 H50 103.4 . . ?
C52 C50 H50 103.4 . . ?
C49 C50 H50 103.4 . . ?
C50 C51 H51A 109.5 . . ?
C50 C51 H51B 109.5 . . ?
H51A C51 H51B 109.5 . . ?
C50 C51 H51C 109.5 . . ?
H51A C51 H51C 109.5 . . ?
H51B C51 H51C 109.5 . . ?
C50 C52 H52A 109.5 . . ?
C50 C52 H52B 109.5 . . ?
H52A C52 H52B 109.5 . . ?
C50 C52 H52C 109.5 . . ?
H52A C52 H52C 109.5 . . ?
H52B C52 H52C 109.5 . . ?
C55 C54 C53 106.4(11) . . ?
C55 C54 C56 106.8(11) . . ?
C53 C54 C56 106.5(7) . . ?
C55 C54 H54 112.2 . . ?
C53 C54 H54 112.2 . . ?
C56 C54 H54 112.2 . . ?
C54 C55 H55A 109.5 . . ?
C54 C55 H55B 109.5 . . ?
H55A C55 H55B 109.5 . . ?
C54 C55 H55C 109.5 . . ?
H55A C55 H55C 109.5 . . ?
H55B C55 H55C 109.5 . . ?
C54 C56 H56A 109.5 . . ?
C54 C56 H56B 109.5 . . ?
H56A C56 H56B 109.5 . . ?
C54 C56 H56C 109.5 . . ?
H56A C56 H56C 109.5 . . ?
H56B C56 H56C 109.5 . . ?
C58 C57 Si12 120.1(14) . . ?
C58 C57 H57A 107.3 . . ?
Si12 C57 H57A 107.3 . . ?
C58 C57 H57B 107.3 . . ?
Si12 C57 H57B 107.3 . . ?
H57A C57 H57B 106.9 . . ?
C59 C58 C57 107(2) . . ?
C59 C58 C60 108(2) . . ?
C57 C58 C60 118.2(19) . . ?
C59 C58 H58 107.6 . . ?
C57 C58 H58 107.6 . . ?
C60 C58 H58 107.6 . . ?
C58 C59 H59A 109.5 . . ?
C58 C59 H59B 109.5 . . ?
H59A C59 H59B 109.5 . . ?
C58 C59 H59C 109.5 . . ?
H59A C59 H59C 109.5 . . ?
H59B C59 H59C 109.5 . . ?
C58 C60 H60A 109.5 . . ?
C58 C60 H60B 109.5 . . ?
H60A C60 H60B 109.5 . . ?
C58 C60 H60C 109.5 . . ?
H60A C60 H60C 109.5 . . ?
H60B C60 H60C 109.5 . . ?
C62 C61 Si18 118.8(14) . . ?
C62 C61 H61A 107.6 . . ?
Si18 C61 H61A 107.6 . . ?
C62 C61 H61B 107.6 . . ?
Si18 C61 H61B 107.6 . . ?
H61A C61 H61B 107.0 . . ?
C64 C62 C63 105.5(19) . . ?
C64 C62 C61 116.6(18) . . ?
C63 C62 C61 105.6(19) . . ?
C64 C62 H62 109.6 . . ?
C63 C62 H62 109.6 . . ?
C61 C62 H62 109.6 . . ?
C62 C63 C62' 43.9(15) . . ?
C62 C63 H63A 109.5 . . ?
C62' C63 H63A 140.7 . . ?
C62 C63 H63B 109.5 . . ?
C62' C63 H63B 69.3 . . ?
H63A C63 H63B 109.5 . . ?
C62 C63 H63C 109.5 . . ?
C62' C63 H63C 107.5 . . ?
H63A C63 H63C 109.5 . . ?
H63B C63 H63C 109.5 . . ?
C62 C64 H64A 109.5 . . ?
C62 C64 H64B 109.5 . . ?
H64A C64 H64B 109.5 . . ?
C62 C64 H64C 109.5 . . ?
H64A C64 H64C 109.5 . . ?
H64B C64 H64C 109.5 . . ?
C66 C65 Si22 119.2(13) . . ?
C66 C65 H65A 107.5 . . ?
Si22 C65 H65A 107.5 . . ?
C66 C65 H65B 107.5 . . ?
Si22 C65 H65B 107.5 . . ?
H65A C65 H65B 107.0 . . ?
C68 C66 C65 111(2) . . ?
C68 C66 C67 110(2) . . ?
C65 C66 C67 109.4(18) . . ?
C68 C66 H66 108.9 . . ?
C65 C66 H66 108.9 . . ?
C67 C66 H66 108.9 . . ?
C66 C67 H67A 109.5 . . ?
C66 C67 H67B 109.5 . . ?
H67A C67 H67B 109.5 . . ?
C66 C67 H67C 109.5 . . ?
H67A C67 H67C 109.5 . . ?
H67B C67 H67C 109.5 . . ?
C66 C68 H68A 109.5 . . ?
C66 C68 H68B 109.5 . . ?
H68A C68 H68B 109.5 . . ?
C66 C68 H68C 109.5 . . ?
H68A C68 H68C 109.5 . . ?
H68B C68 H68C 109.5 . . ?
C70 C69 Si16 113.7(12) . . ?
C70 C69 H69A 108.8 . . ?
Si16 C69 H69A 108.8 . . ?
C70 C69 H69B 108.8 . . ?
Si16 C69 H69B 108.8 . . ?
H69A C69 H69B 107.7 . . ?
C71 C70 C69 105(2) . . ?
C71 C70 C72 107.8(7) . . ?
C69 C70 C72 101.7(18) . . ?
C71 C70 H70 113.7 . . ?
C69 C70 H70 113.7 . . ?
C72 C70 H70 113.7 . . ?
C70 C71 H71A 109.5 . . ?
C70 C71 H71B 109.5 . . ?
H71A C71 H71B 109.5 . . ?
C70 C71 H71C 109.5 . . ?
H71A C71 H71C 109.5 . . ?
H71B C71 H71C 109.5 . . ?
C70 C72 H72A 109.5 . . ?
C70 C72 H72B 109.5 . . ?
H72A C72 H72B 109.5 . . ?
C70 C72 H72C 109.5 . . ?
H72A C72 H72C 109.5 . . ?
H72B C72 H72C 109.5 . . ?
C74 C73 Si15 99(2) . . ?
C74 C73 H73A 112.0 . . ?
Si15 C73 H73A 112.0 . . ?
C74 C73 H73B 112.0 . . ?
Si15 C73 H73B 112.0 . . ?
H73A C73 H73B 109.7 . . ?
C75 C74 C73 103(3) . . ?
C75 C74 C76 96(3) . . ?
C73 C74 C76 98.4(16) . . ?
C75 C74 H74 118.6 . . ?
C73 C74 H74 118.6 . . ?
C76 C74 H74 118.6 . . ?
C74 C75 H75A 109.5 . . ?
C74 C75 H75B 109.5 . . ?
H75A C75 H75B 109.5 . . ?
C74 C75 H75C 109.5 . . ?
H75A C75 H75C 109.5 . . ?
H75B C75 H75C 109.5 . . ?
C74 C76 C74' 30.1(14) . . ?
C74 C76 H76A 107.9 . . ?
C74' C76 H76A 109.5 . . ?
C74 C76 H76B 133.4 . . ?
C74' C76 H76B 109.5 . . ?
H76A C76 H76B 109.5 . . ?
C74 C76 H76C 82.5 . . ?
C74' C76 H76C 109.5 . . ?
H76A C76 H76C 109.5 . . ?
H76B C76 H76C 109.5 . . ?
C78 C77 Si21 117.6(15) . . ?
C78 C77 H77A 107.9 . . ?
Si21 C77 H77A 107.9 . . ?
C78 C77 H77B 107.9 . . ?
Si21 C77 H77B 107.9 . . ?
H77A C77 H77B 107.2 . . ?
C79 C78 C80 108.8(18) . . ?
C79 C78 C77 107(2) . . ?
C80 C78 C77 98(2) . . ?
C79 C78 H78 113.9 . . ?
C80 C78 H78 113.9 . . ?
C77 C78 H78 113.9 . . ?
C78 C79 H79A 109.5 . . ?
C78 C79 H79B 109.5 . . ?
H79A C79 H79B 109.5 . . ?
C78 C79 H79C 109.5 . . ?
H79A C79 H79C 109.5 . . ?
H79B C79 H79C 109.5 . . ?
C78 C80 H80A 109.5 . . ?
C78 C80 H80B 109.5 . . ?
H80A C80 H80B 109.5 . . ?
C78 C80 H80C 109.5 . . ?
H80A C80 H80C 109.5 . . ?
H80B C80 H80C 109.5 . . ?
Si21 O144 Si22 153.4(15) . . ?
C3 C4' H4'1 109.5 . . ?
C3 C4' H4'2 109.5 . . ?
H4'1 C4' H4'2 109.5 . . ?
C3 C4' H4'3 109.5 . . ?
H4'1 C4' H4'3 109.5 . . ?
H4'2 C4' H4'3 109.5 . . ?
O16 Si9' O19' 115.3(8) . . ?
O16 Si9' O20' 104.2(11) . . ?
O19' Si9' O20' 118.8(12) . . ?
O16 Si9' C14' 105.9(9) . . ?
O19' Si9' C14' 108.8(10) . . ?
O20' Si9' C14' 102.4(13) . . ?
C13 C14' Si9' 119.1(10) . . ?
C13 C14' H14C 107.5 . . ?
Si9' C14' H14C 107.5 . . ?
C13 C14' H14D 107.5 . . ?
Si9' C14' H14D 107.5 . . ?
H14C C14' H14D 107.0 . . ?
Si23 O17' Si11 149.2(16) . . ?
Si23 O18' Si20 141.9(12) . . ?
Si9' O19' Si20 139.9(11) . . ?
Si15 O20' Si9' 146(2) . . ?
Si11 O21' Si13 146.1(19) . . ?
Si23 O22' Si19 161(3) . . ?
Si20 O23' Si17 153.3(16) . . ?
Si13 O24' Si15 150.8(9) . . ?
Si19 O25' Si13 143.6(9) . . ?
C26' C25' Si2 111.0(10) . . ?
C26' C25' H25C 109.4 . . ?
Si2 C25' H25C 109.4 . . ?
C26' C25' H25D 109.4 . . ?
Si2 C25' H25D 109.4 . . ?
H25C C25' H25D 108.0 . . ?
Si17 O26' Si19 145.0(11) . . ?
C27' C26' C25' 110.7(13) . . ?
C27' C26' C28' 109.1(14) . . ?
C25' C26' C28' 109.8(12) . . ?
C27' C26' H26' 109.1 . . ?
C25' C26' H26' 109.1 . . ?
C28' C26' H26' 109.1 . . ?
Si17 O27' Si15 143.6(9) . . ?
C26' C27' H27D 109.5 . . ?
C26' C27' H27E 109.5 . . ?
H27D C27' H27E 109.5 . . ?
C26' C27' H27F 109.5 . . ?
H27D C27' H27F 109.5 . . ?
H27E C27' H27F 109.5 . . ?
C26' C28' H28D 109.5 . . ?
C26' C28' H28E 109.5 . . ?
H28D C28' H28E 109.5 . . ?
C26' C28' H28F 109.5 . . ?
H28D C28' H28F 109.5 . . ?
H28E C28' H28F 109.5 . . ?
C38' C37' Si5 113.1(13) . . ?
C38' C37' H37C 109.0 . . ?
Si5 C37' H37C 109.0 . . ?
C38' C37' H37D 109.0 . . ?
Si5 C37' H37D 109.0 . . ?
H37C C37' H37D 107.8 . . ?
C39' C38' C37' 129.8(17) . . ?
C39' C38' C40' 119.1(17) . . ?
C37' C38' C40' 107.3(16) . . ?
C39' C38' H38' 96.4 . . ?
C37' C38' H38' 96.4 . . ?
C40' C38' H38' 96.4 . . ?
C38' C39' H39D 109.5 . . ?
C38' C39' H39E 109.5 . . ?
H39D C39' H39E 109.5 . . ?
C38' C39' H39F 109.5 . . ?
H39D C39' H39F 109.5 . . ?
H39E C39' H39F 109.5 . . ?
C38' C40' H40D 109.5 . . ?
C38' C40' H40E 109.5 . . ?
H40D C40' H40E 109.5 . . ?
C38' C40' H40F 109.5 . . ?
H40D C40' H40F 109.5 . . ?
H40E C40' H40F 109.5 . . ?
C46' C45' Si7 118.0(10) . . ?
C46' C45' H45C 107.8 . . ?
Si7 C45' H45C 107.8 . . ?
C46' C45' H45D 107.8 . . ?
Si7 C45' H45D 107.8 . . ?
H45C C45' H45D 107.1 . . ?
C45' C46' C47' 132(2) . . ?
C45' C46' C48' 109.9(16) . . ?
C47' C46' C48' 102.8(14) . . ?
C45' C46' H46' 103.1 . . ?
C47' C46' H46' 103.1 . . ?
C48' C46' H46' 103.1 . . ?
C46' C47' H47D 109.5 . . ?
C46' C47' H47E 109.5 . . ?
H47D C47' H47E 109.5 . . ?
C46' C47' H47F 109.5 . . ?
H47D C47' H47F 109.5 . . ?
H47E C47' H47F 109.5 . . ?
C46' C48' H48D 109.5 . . ?
C46' C48' H48E 109.5 . . ?
H48D C48' H48E 109.5 . . ?
C46' C48' H48F 109.5 . . ?
H48D C48' H48F 109.5 . . ?
H48E C48' H48F 109.5 . . ?
C50' C49' Si8 126.7(12) . . ?
C50' C49' H49C 105.6 . . ?
Si8 C49' H49C 105.6 . . ?
C50' C49' H49D 105.6 . . ?
Si8 C49' H49D 105.6 . . ?
H49C C49' H49D 106.1 . . ?
C49' C50' C52' 123.3(18) . . ?
C49' C50' C51' 84.6(17) . . ?
C52' C50' C51' 112.1(19) . . ?
C49' C50' H50' 111.3 . . ?
C52' C50' H50' 111.3 . . ?
C51' C50' H50' 111.3 . . ?
C50' C51' H51D 109.5 . . ?
C50' C51' H51E 109.5 . . ?
H51D C51' H51E 109.5 . . ?
C50' C51' H51F 109.5 . . ?
H51D C51' H51F 109.5 . . ?
H51E C51' H51F 109.5 . . ?
C50' C52' H52D 109.5 . . ?
C50' C52' H52E 109.5 . . ?
H52D C52' H52E 109.5 . . ?
C50' C52' H52F 109.5 . . ?
H52D C52' H52F 109.5 . . ?
H52E C52' H52F 109.5 . . ?
C58' C57' Si13 115.3(13) . . ?
C58' C57' H57C 108.5 . . ?
Si13 C57' H57C 108.5 . . ?
C58' C57' H57D 108.5 . . ?
Si13 C57' H57D 108.5 . . ?
H57C C57' H57D 107.5 . . ?
C60' C58' C59' 106(2) . . ?
C60' C58' C57' 116.6(19) . . ?
C59' C58' C57' 110.6(19) . . ?
C60' C58' H58' 107.7 . . ?
C59' C58' H58' 107.7 . . ?
C57' C58' H58' 107.7 . . ?
C58' C59' H59D 109.5 . . ?
C58' C59' H59E 109.5 . . ?
H59D C59' H59E 109.5 . . ?
C58' C59' H59F 109.5 . . ?
H59D C59' H59F 109.5 . . ?
H59E C59' H59F 109.5 . . ?
C58' C60' H60D 109.5 . . ?
C58' C60' H60E 109.5 . . ?
H60D C60' H60E 109.5 . . ?
C58' C60' H60F 109.5 . . ?
H60D C60' H60F 109.5 . . ?
H60E C60' H60F 109.5 . . ?
C62' C61' Si19 112(3) . . ?
C62' C61' H61C 109.2 . . ?
Si19 C61' H61C 109.2 . . ?
C62' C61' H61D 109.2 . . ?
Si19 C61' H61D 109.2 . . ?
H61C C61' H61D 107.9 . . ?
C63 C62' C61' 114(2) . . ?
C63 C62' C64' 106.3(7) . . ?
C61' C62' C64' 118(5) . . ?
C63 C62' H62' 106.2 . . ?
C61' C62' H62' 106.2 . . ?
C64' C62' H62' 106.2 . . ?
C62' C64' H64D 109.5 . . ?
C62' C64' H64E 109.5 . . ?
H64D C64' H64E 109.5 . . ?
C62' C64' H64F 109.5 . . ?
H64D C64' H64F 109.5 . . ?
H64E C64' H64F 109.5 . . ?
C66' C65' Si23 122.4(18) . . ?
C66' C65' H65C 106.7 . . ?
Si23 C65' H65C 106.7 . . ?
C66' C65' H65D 106.7 . . ?
Si23 C65' H65D 106.7 . . ?
H65C C65' H65D 106.6 . . ?
C65' C66' C68' 100(3) . . ?
C65' C66' C67' 99.4(18) . . ?
C68' C66' C67' 104(3) . . ?
C65' C66' H66' 116.9 . . ?
C68' C66' H66' 116.9 . . ?
C67' C66' H66' 116.9 . . ?
C66' C67' H67D 109.5 . . ?
C66' C67' H67E 109.5 . . ?
H67D C67' H67E 109.5 . . ?
C66' C67' H67F 109.5 . . ?
H67D C67' H67F 109.5 . . ?
H67E C67' H67F 109.5 . . ?
C66' C68' H68D 109.5 . . ?
C66' C68' H68E 109.5 . . ?
H68D C68' H68E 109.5 . . ?
C66' C68' H68F 109.5 . . ?
H68D C68' H68F 109.5 . . ?
H68E C68' H68F 109.5 . . ?
C70' C69' Si17 116.4(14) . . ?
C70' C69' H69C 108.2 . . ?
Si17 C69' H69C 108.2 . . ?
C70' C69' H69D 108.2 . . ?
Si17 C69' H69D 108.2 . . ?
H69C C69' H69D 107.3 . . ?
C71' C70' C72' 106.5(7) . . ?
C71' C70' C69' 130(3) . . ?
C72' C70' C69' 114(2) . . ?
C71' C70' H70' 100.5 . . ?
C72' C70' H70' 100.5 . . ?
C69' C70' H70' 100.5 . . ?
C70' C71' H71D 109.5 . . ?
C70' C71' H71E 109.5 . . ?
H71D C71' H71E 109.5 . . ?
C70' C71' H71F 109.5 . . ?
H71D C71' H71F 109.5 . . ?
H71E C71' H71F 109.5 . . ?
C70' C72' H72D 109.5 . . ?
C70' C72' H72E 109.5 . . ?
H72D C72' H72E 109.5 . . ?
C70' C72' H72F 109.5 . . ?
H72D C72' H72F 109.5 . . ?
H72E C72' H72F 109.5 . . ?
C74' C73' Si14 103.0(8) . . ?
C74' C73' H73C 111.2 . . ?
Si14 C73' H73C 111.2 . . ?
C74' C73' H73D 111.2 . . ?
Si14 C73' H73D 111.2 . . ?
H73C C73' H73D 109.1 . . ?
C75' C74' C73' 107.4(12) . . ?
C75' C74' C76 117.1(13) . . ?
C73' C74' C76 110.6(10) . . ?
C75' C74' H74' 107.1 . . ?
C73' C74' H74' 107.1 . . ?
C76 C74' H74' 107.1 . . ?
C74' C75' H75D 109.5 . . ?
C74' C75' H75E 109.5 . . ?
H75D C75' H75E 109.5 . . ?
C74' C75' H75F 109.5 . . ?
H75D C75' H75F 109.5 . . ?
H75E C75' H75F 109.5 . . ?
C78' C77' Si20 118.3(11) . . ?
C78' C77' H77C 107.7 . . ?
Si20 C77' H77C 107.7 . . ?
C78' C77' H77D 107.7 . . ?
Si20 C77' H77D 107.7 . . ?
H77C C77' H77D 107.1 . . ?
C79' C78' C77' 116.9(15) . . ?
C79' C78' C80' 110.0(14) . . ?
C77' C78' C80' 113.2(12) . . ?
C79' C78' H78' 105.2 . . ?
C77' C78' H78' 105.2 . . ?
C80' C78' H78' 105.2 . . ?
C78' C79' H79D 109.5 . . ?
C78' C79' H79E 109.5 . . ?
H79D C79' H79E 109.5 . . ?
C78' C79' H79F 109.5 . . ?
H79D C79' H79F 109.5 . . ?
H79E C79' H79F 109.5 . . ?
C78' C80' H80D 109.5 . . ?
C78' C80' H80E 109.5 . . ?
H80D C80' H80E 109.5 . . ?
C78' C80' H80F 109.5 . . ?
H80D C80' H80F 109.5 . . ?
H80E C80' H80F 109.5 . . ?
C54 C53 Si10 113.8(11) . . ?
C54 C53 H53A 108.8 . . ?
Si10 C53 H53A 108.8 . . ?
C54 C53 H53B 108.8 . . ?
Si10 C53 H53B 108.8 . . ?
H53A C53 H53B 107.7 . . ?

loop_
_geom_bond_atom_site_label_1
_geom_bond_atom_site_label_2
_geom_bond_distance
_geom_bond_site_symmetry_2
_geom_bond_publ_flag
Zn1 O3 2.084(4) . ?
Zn1 O2 2.096(4) 2_675 ?
Zn1 O1 2.130(4) 2_675 ?
Zn1 N1 2.144(5) . ?
Zn1 N2 2.145(5) 2_675 ?
Zn1 O1 2.162(4) . ?
Zn1 Zn2 3.1440(9) 2_675 ?
Si1 O7 1.608(5) . ?
Si1 O4 1.620(4) . ?
Si1 O11 1.630(6) . ?
Si1 C24 1.847(6) . ?
O1 C3 1.412(8) . ?
O1 Zn2 2.029(4) . ?
O1 Zn1 2.130(4) 2_675 ?
N1 C21 1.283(8) . ?
N1 C22 1.480(7) . ?
C1 C2 1.462(12) . ?
C1 Zn2 1.985(6) . ?
C1 H1A 0.9900 . ?
C1 H1B 0.9900 . ?
Zn2 O2 2.039(4) . ?
Zn2 O3 2.040(4) . ?
Zn2 Zn1 3.1440(9) 2_675 ?
Si2 O5 1.578(4) . ?
Si2 O8 1.611(6) . ?
Si2 O4 1.632(4) . ?
Si2 C25 1.862(11) . ?
Si2 C25' 1.880(11) . ?
O2 C5 1.323(7) . ?
O2 Zn1 2.096(4) 2_675 ?
N2 C11 1.286(8) . ?
N2 C12 1.462(8) . ?
N2 Zn1 2.145(5) 2_675 ?
C2 H2A 0.9800 . ?
C2 H2B 0.9800 . ?
C2 H2C 0.9800 . ?
C2 H2D 0.9800 . ?
C2 H2E 0.9800 . ?
C2 H2F 0.9800 . ?
Si3 O9 1.611(5) . ?
Si3 O6 1.627(5) . ?
Si3 O5 1.639(4) . ?
Si3 C29 1.839(7) . ?
O3 C15 1.327(7) . ?
C3 C4' 1.227(19) . ?
C3 C4 1.337(15) . ?
C3 H3A 0.9900 . ?
C3 H3B 0.9900 . ?
Si4 O7 1.612(4) . ?
Si4 O10 1.618(4) . ?
Si4 O6 1.629(4) . ?
Si4 C33 1.834(7) . ?
C4 H4A 0.9800 . ?
C4 H4B 0.9800 . ?
C4 H4C 0.9800 . ?
Si5 O8 1.617(5) . ?
Si5 O15 1.618(4) . ?
Si5 O12 1.623(4) . ?
Si5 C37 1.737(15) . ?
Si5 C37' 1.966(19) . ?
C5 C6 1.407(8) . ?
C5 C10 1.423(9) . ?
Si6 O9 1.614(5) . ?
Si6 O12 1.621(5) . ?
Si6 O13 1.621(4) . ?
Si6 C41 1.836(6) . ?
C6 C7 1.369(9) . ?
C6 H6 0.9500 . ?
Si7 O10 1.612(4) . ?
Si7 O14 1.613(4) . ?
Si7 O13 1.628(4) . ?
Si7 C45' 1.824(9) . ?
Si7 C45 1.850(12) . ?
C7 C8 1.374(11) . ?
C7 H7 0.9500 . ?
Si8 O11 1.608(5) . ?
Si8 O14 1.616(4) . ?
Si8 O15 1.622(4) . ?
Si8 C49' 1.802(11) . ?
Si8 C49 1.884(9) . ?
C8 C9 1.369(11) . ?
C8 H8 0.9500 . ?
Si9 O20 1.62(3) . ?
Si9 O19 1.64(2) . ?
Si9 O16 1.756(13) . ?
Si9 C14 1.825(12) . ?
C9 C10 1.398(9) . ?
C9 H9 0.9500 . ?
Si10 O16 1.417(10) . ?
Si10 O17 1.637(18) . ?
Si10 C53 1.854(12) . ?
Si10 O21 1.86(2) . ?
C10 C11 1.454(9) . ?
Si11 O21' 1.45(2) . ?
Si11 O17' 1.66(2) . ?
Si11 C53' 1.837(14) . ?
Si11 O16 1.862(11) . ?
C11 H11 0.9500 . ?
Si12 O25 1.60(2) . ?
Si12 O21 1.603(15) . ?
Si12 O24 1.621(18) . ?
Si12 C57 1.842(12) . ?
C12 C13 1.513(10) . ?
C12 H12A 0.9900 . ?
C12 H12B 0.9900 . ?
Si13 O21' 1.613(14) . ?
Si13 O24' 1.615(13) . ?
Si13 O25' 1.63(2) . ?
Si13 C57' 1.854(13) . ?
C13 C14 1.548(14) . ?
C13 C14' 1.605(16) . ?
C13 H13A 0.9900 . ?
C13 H13B 0.9900 . ?
Si14 O24 1.618(16) . ?
Si14 O27 1.623(18) . ?
Si14 O20 1.62(2) . ?
Si14 C73' 2.059(14) . ?
C14 H14A 0.9900 . ?
C14 H14B 0.9900 . ?
Si15 O24' 1.616(11) . ?
Si15 O20' 1.62(3) . ?
Si15 O27' 1.650(16) . ?
Si15 C73 2.16(2) . ?
C15 C16 1.402(9) . ?
C15 C20 1.412(9) . ?
Si16 O23 1.577(17) . ?
Si16 O27 1.61(2) . ?
Si16 O26 1.616(15) . ?
Si16 C69 1.849(13) . ?
O16 Si9' 1.431(14) . ?
C16 C17 1.382(10) . ?
C16 H16 0.9500 . ?
Si17 O27' 1.581(17) . ?
Si17 O26' 1.637(14) . ?
Si17 O23' 1.650(18) . ?
Si17 C69' 1.847(12) . ?
O17 Si22 1.595(18) . ?
C17 C18 1.361(12) . ?
C17 H17 0.9500 . ?
Si18 O22 1.35(3) . ?
Si18 O26 1.583(16) . ?
Si18 O25 1.63(2) . ?
Si18 C61 1.851(14) . ?
C18 C19 1.378(11) . ?
C18 H18 0.9500 . ?
Si19 O25' 1.61(2) . ?
Si19 O26' 1.652(15) . ?
Si19 C61' 1.826(13) . ?
Si19 O22' 1.98(3) . ?
O19 Si21 1.704(18) . ?
C19 C20 1.401(9) . ?
C19 H19 0.9500 . ?
Si20 O23' 1.561(17) . ?
Si20 O19' 1.636(19) . ?
Si20 O18' 1.70(2) . ?
Si20 C77' 1.841(11) . ?
C20 C21 1.442(9) . ?
Si21 O144 1.56(2) . ?
Si21 O23 1.602(16) . ?
Si21 C77 1.858(14) . ?
C21 H21 0.9500 . ?
Si22 O144 1.62(2) . ?
Si22 C65 1.849(17) . ?
Si22 O22 2.06(3) . ?
C22 C23 1.512(9) . ?
C22 H22A 0.9900 . ?
C22 H22B 0.9900 . ?
Si23 O22' 1.11(3) . ?
Si23 O17' 1.57(2) . ?
Si23 O18' 1.617(19) . ?
Si23 C65' 1.84(3) . ?
C23 C24 1.539(9) . ?
C23 H23A 0.9900 . ?
C23 H23B 0.9900 . ?
C24 H24A 0.9900 . ?
C24 H24B 0.9900 . ?
C25 C26 1.40(2) . ?
C25 H25A 0.9900 . ?
C25 H25B 0.9900 . ?
C26 C27 1.49(3) . ?
C26 C28 1.59(3) . ?
C26 H26 1.0000 . ?
C27 H27A 0.9800 . ?
C27 H27B 0.9800 . ?
C27 H27C 0.9800 . ?
C28 H28A 0.9800 . ?
C28 H28B 0.9800 . ?
C28 H28C 0.9800 . ?
C29 C30 1.586(12) . ?
C29 H29A 0.9900 . ?
C29 H29B 0.9900 . ?
C30 C31 1.484(15) . ?
C30 C32 1.579(13) . ?
C30 H30 1.0000 . ?
C31 H31A 0.9800 . ?
C31 H31B 0.9800 . ?
C31 H31C 0.9800 . ?
C32 H32A 0.9800 . ?
C32 H32B 0.9800 . ?
C32 H32C 0.9800 . ?
C33 C34 1.520(10) . ?
C33 H33A 0.9900 . ?
C33 H33B 0.9900 . ?
C34 C36 1.522(13) . ?
C34 C35 1.523(12) . ?
C34 H34 1.0000 . ?
C35 H35A 0.9800 . ?
C35 H35B 0.9800 . ?
C35 H35C 0.9800 . ?
C36 H36A 0.9800 . ?
C36 H36B 0.9800 . ?
C36 H36C 0.9800 . ?
C37 C38 1.61(2) . ?
C37 H37A 0.9900 . ?
C37 H37B 0.9900 . ?
C38 C39 1.49(2) . ?
C38 C40 1.64(3) . ?
C38 H38 1.0000 . ?
C39 H39A 0.9800 . ?
C39 H39B 0.9800 . ?
C39 H39C 0.9800 . ?
C40 H40A 0.9800 . ?
C40 H40B 0.9800 . ?
C40 H40C 0.9800 . ?
C41 C42 1.533(10) . ?
C41 H41A 0.9900 . ?
C41 H41B 0.9900 . ?
C42 C43 1.528(10) . ?
C42 C44 1.546(12) . ?
C42 H42 1.0000 . ?
C43 H43A 0.9800 . ?
C43 H43B 0.9800 . ?
C43 H43C 0.9800 . ?
C44 H44A 0.9800 . ?
C44 H44B 0.9800 . ?
C44 H44C 0.9800 . ?
C45 C46 1.540(5) . ?
C45 H45A 0.9900 . ?
C45 H45B 0.9900 . ?
C46 C47 1.540(5) . ?
C46 C48 1.542(5) . ?
C46 H46 1.0000 . ?
C47 H47A 0.9800 . ?
C47 H47B 0.9800 . ?
C47 H47C 0.9800 . ?
C48 H48A 0.9800 . ?
C48 H48B 0.9800 . ?
C48 H48C 0.9800 . ?
C49 C50 1.65(2) . ?
C49 H49A 0.9900 . ?
C49 H49B 0.9900 . ?
C50 C51 1.60(4) . ?
C50 C52 1.61(3) . ?
C50 H50 1.0000 . ?
C51 H51A 0.9800 . ?
C51 H51B 0.9800 . ?
C51 H51C 0.9800 . ?
C52 H52A 0.9800 . ?
C52 H52B 0.9800 . ?
C52 H52C 0.9800 . ?
C54 C55 1.54(2) . ?
C54 C53 1.539(5) . ?
C54 C56 1.543(5) . ?
C54 H54 1.0000 . ?
C55 H55A 0.9800 . ?
C55 H55B 0.9800 . ?
C55 H55C 0.9800 . ?
C56 H56A 0.9800 . ?
C56 H56B 0.9800 . ?
C56 H56C 0.9800 . ?
C57 C58 1.55(3) . ?
C57 H57A 0.9900 . ?
C57 H57B 0.9900 . ?
C58 C59 1.539(5) . ?
C58 C60 1.57(3) . ?
C58 H58 1.0000 . ?
C59 H59A 0.9800 . ?
C59 H59B 0.9800 . ?
C59 H59C 0.9800 . ?
C60 H60A 0.9800 . ?
C60 H60B 0.9800 . ?
C60 H60C 0.9800 . ?
C61 C62 1.548(5) . ?
C61 H61A 0.9900 . ?
C61 H61B 0.9900 . ?
C62 C64 1.52(3) . ?
C62 C63 1.539(5) . ?
C62 H62 1.0000 . ?
C63 C62' 1.540(5) . ?
C63 H63A 0.9800 . ?
C63 H63B 0.9800 . ?
C63 H63C 0.9800 . ?
C64 H64A 0.9800 . ?
C64 H64B 0.9800 . ?
C64 H64C 0.9800 . ?
C65 C66 1.535(5) . ?
C65 H65A 0.9900 . ?
C65 H65B 0.9900 . ?
C66 C68 1.39(3) . ?
C66 C67 1.59(3) . ?
C66 H66 1.0000 . ?
C67 H67A 0.9800 . ?
C67 H67B 0.9800 . ?
C67 H67C 0.9800 . ?
C68 H68A 0.9800 . ?
C68 H68B 0.9800 . ?
C68 H68C 0.9800 . ?
C69 C70 1.538(4) . ?
C69 H69A 0.9900 . ?
C69 H69B 0.9900 . ?
C70 C71 1.534(5) . ?
C70 C72 1.538(5) . ?
C70 H70 1.0000 . ?
C71 H71A 0.9800 . ?
C71 H71B 0.9800 . ?
C71 H71C 0.9800 . ?
C72 H72A 0.9800 . ?
C72 H72B 0.9800 . ?
C72 H72C 0.9800 . ?
C73 C74 1.539(5) . ?
C73 H73A 0.9900 . ?
C73 H73B 0.9900 . ?
C74 C75 1.53(5) . ?
C74 C76 1.541(5) . ?
C74 H74 1.0000 . ?
C75 H75A 0.9800 . ?
C75 H75B 0.9800 . ?
C75 H75C 0.9800 . ?
C76 C74' 1.558(18) . ?
C76 H76A 0.9800 . ?
C76 H76B 0.9800 . ?
C76 H76C 0.9800 . ?
C77 C78 1.63(3) . ?
C77 H77A 0.9900 . ?
C77 H77B 0.9900 . ?
C78 C79 1.49(3) . ?
C78 C80 1.539(5) . ?
C78 H78 1.0000 . ?
C79 H79A 0.9800 . ?
C79 H79B 0.9800 . ?
C79 H79C 0.9800 . ?
C80 H80A 0.9800 . ?
C80 H80B 0.9800 . ?
C80 H80C 0.9800 . ?
C4' H4'1 0.9800 . ?
C4' H4'2 0.9800 . ?
C4' H4'3 0.9800 . ?
Si9' O19' 1.55(2) . ?
Si9' O20' 1.64(3) . ?
Si9' C14' 1.840(12) . ?
C14' H14C 0.9900 . ?
C14' H14D 0.9900 . ?
C25' C26' 1.54(2) . ?
C25' H25C 0.9900 . ?
C25' H25D 0.9900 . ?
C26' C27' 1.53(2) . ?
C26' C28' 1.56(2) . ?
C26' H26' 1.0000 . ?
C27' H27D 0.9800 . ?
C27' H27E 0.9800 . ?
C27' H27F 0.9800 . ?
C28' H28D 0.9800 . ?
C28' H28E 0.9800 . ?
C28' H28F 0.9800 . ?
C37' C38' 1.44(2) . ?
C37' H37C 0.9900 . ?
C37' H37D 0.9900 . ?
C38' C39' 1.41(3) . ?
C38' C40' 1.51(3) . ?
C38' H38' 1.0000 . ?
C39' H39D 0.9800 . ?
C39' H39E 0.9800 . ?
C39' H39F 0.9800 . ?
C40' H40D 0.9800 . ?
C40' H40E 0.9800 . ?
C40' H40F 0.9800 . ?
C45' C46' 1.491(18) . ?
C45' H45C 0.9900 . ?
C45' H45D 0.9900 . ?
C46' C47' 1.539(5) . ?
C46' C48' 1.61(3) . ?
C46' H46' 1.0000 . ?
C47' H47D 0.9800 . ?
C47' H47E 0.9800 . ?
C47' H47F 0.9800 . ?
C48' H48D 0.9800 . ?
C48' H48E 0.9800 . ?
C48' H48F 0.9800 . ?
C49' C50' 1.54(3) . ?
C49' H49C 0.9900 . ?
C49' H49D 0.9900 . ?
C50' C52' 1.542(5) . ?
C50' C51' 1.63(4) . ?
C50' H50' 1.0000 . ?
C51' H51D 0.9800 . ?
C51' H51E 0.9800 . ?
C51' H51F 0.9800 . ?
C52' H52D 0.9800 . ?
C52' H52E 0.9800 . ?
C52' H52F 0.9800 . ?
C57' C58' 1.539(5) . ?
C57' H57C 0.9900 . ?
C57' H57D 0.9900 . ?
C58' C60' 1.42(3) . ?
C58' C59' 1.45(3) . ?
C58' H58' 1.0000 . ?
C59' H59D 0.9800 . ?
C59' H59E 0.9800 . ?
C59' H59F 0.9800 . ?
C60' H60D 0.9800 . ?
C60' H60E 0.9800 . ?
C60' H60F 0.9800 . ?
C61' C62' 1.541(5) . ?
C61' H61C 0.9900 . ?
C61' H61D 0.9900 . ?
C62' C64' 1.541(5) . ?
C62' H62' 1.0000 . ?
C64' H64D 0.9800 . ?
C64' H64E 0.9800 . ?
C64' H64F 0.9800 . ?
C65' C66' 1.537(5) . ?
C65' H65C 0.9900 . ?
C65' H65D 0.9900 . ?
C66' C68' 1.540(5) . ?
C66' C67' 1.542(5) . ?
C66' H66' 1.0000 . ?
C67' H67D 0.9800 . ?
C67' H67E 0.9800 . ?
C67' H67F 0.9800 . ?
C68' H68D 0.9800 . ?
C68' H68E 0.9800 . ?
C68' H68F 0.9800 . ?
C69' C70' 1.55(3) . ?
C69' H69C 0.9900 . ?
C69' H69D 0.9900 . ?
C70' C71' 1.539(5) . ?
C70' C72' 1.539(5) . ?
C70' H70' 1.0000 . ?
C71' H71D 0.9800 . ?
C71' H71E 0.9800 . ?
C71' H71F 0.9800 . ?
C72' H72D 0.9800 . ?
C72' H72E 0.9800 . ?
C72' H72F 0.9800 . ?
C73' C74' 1.543(5) . ?
C73' H73C 0.9900 . ?
C73' H73D 0.9900 . ?
C74' C75' 1.541(5) . ?
C74' H74' 1.0000 . ?
C75' H75D 0.9800 . ?
C75' H75E 0.9800 . ?
C75' H75F 0.9800 . ?
C77' C78' 1.46(2) . ?
C77' H77C 0.9900 . ?
C77' H77D 0.9900 . ?
C78' C79' 1.46(2) . ?
C78' C80' 1.56(2) . ?
C78' H78' 1.0000 . ?
C79' H79D 0.9800 . ?
C79' H79E 0.9800 . ?
C79' H79F 0.9800 . ?
C80' H80D 0.9800 . ?
C80' H80E 0.9800 . ?
C80' H80F 0.9800 . ?
C53 H53A 0.9900 . ?
C53 H53B 0.9900 . ?

loop_
_geom_torsion_atom_site_label_1
_geom_torsion_atom_site_label_2
_geom_torsion_atom_site_label_3
_geom_torsion_atom_site_label_4
_geom_torsion
_geom_torsion_site_symmetry_1
_geom_torsion_site_symmetry_2
_geom_torsion_site_symmetry_3
_geom_torsion_site_symmetry_4
_geom_torsion_publ_flag
O3 Zn1 O1 C3 136.1(6) . . . . ?
O2 Zn1 O1 C3 -49.1(6) 2_675 . . . ?
O1 Zn1 O1 C3 -127.0(7) 2_675 . . . ?
N1 Zn1 O1 C3 138.7(8) . . . . ?
N2 Zn1 O1 C3 37.2(6) 2_675 . . . ?
Zn2 Zn1 O1 C3 -88.0(6) 2_675 . . . ?
O3 Zn1 O1 Zn2 2.88(15) . . . . ?
O2 Zn1 O1 Zn2 177.60(15) 2_675 . . . ?
O1 Zn1 O1 Zn2 99.73(18) 2_675 . . . ?
N1 Zn1 O1 Zn2 5.4(7) . . . . ?
N2 Zn1 O1 Zn2 -96.05(19) 2_675 . . . ?
Zn2 Zn1 O1 Zn2 138.78(13) 2_675 . . . ?
O3 Zn1 O1 Zn1 -96.85(16) . . . 2_675 ?
O2 Zn1 O1 Zn1 77.88(16) 2_675 . . 2_675 ?
O1 Zn1 O1 Zn1 0.001(2) 2_675 . . 2_675 ?
N1 Zn1 O1 Zn1 -94.3(6) . . . 2_675 ?
N2 Zn1 O1 Zn1 164.22(18) 2_675 . . 2_675 ?
Zn2 Zn1 O1 Zn1 39.06(11) 2_675 . . 2_675 ?
O3 Zn1 N1 C21 1.5(5) . . . . ?
O2 Zn1 N1 C21 -173.2(5) 2_675 . . . ?
O1 Zn1 N1 C21 -92.6(5) 2_675 . . . ?
N2 Zn1 N1 C21 100.6(5) 2_675 . . . ?
O1 Zn1 N1 C21 -1.0(10) . . . . ?
Zn2 Zn1 N1 C21 -133.1(5) 2_675 . . . ?
O3 Zn1 N1 C22 -168.4(4) . . . . ?
O2 Zn1 N1 C22 16.9(4) 2_675 . . . ?
O1 Zn1 N1 C22 97.5(4) 2_675 . . . ?
N2 Zn1 N1 C22 -69.3(4) 2_675 . . . ?
O1 Zn1 N1 C22 -170.9(5) . . . . ?
Zn2 Zn1 N1 C22 57.0(4) 2_675 . . . ?
C2 C1 Zn2 O1 -93.7(10) . . . . ?
C2 C1 Zn2 O2 148.0(9) . . . . ?
C2 C1 Zn2 O3 17.2(11) . . . . ?
C2 C1 Zn2 Zn1 -157.3(9) . . . 2_675 ?
C3 O1 Zn2 C1 -7.6(6) . . . . ?
Zn1 O1 Zn2 C1 -135.4(3) 2_675 . . . ?
Zn1 O1 Zn2 C1 123.8(3) . . . . ?
C3 O1 Zn2 O2 127.1(5) . . . . ?
Zn1 O1 Zn2 O2 -0.73(15) 2_675 . . . ?
Zn1 O1 Zn2 O2 -101.54(16) . . . . ?
C3 O1 Zn2 O3 -134.3(5) . . . . ?
Zn1 O1 Zn2 O3 97.90(16) 2_675 . . . ?
Zn1 O1 Zn2 O3 -2.91(15) . . . . ?
C3 O1 Zn2 Zn1 127.8(5) . . . 2_675 ?
Zn1 O1 Zn2 Zn1 -100.81(18) . . . 2_675 ?
C1 Zn2 O2 C5 -37.0(6) . . . . ?
O1 Zn2 O2 C5 -175.6(5) . . . . ?
O3 Zn2 O2 C5 102.5(5) . . . . ?
Zn1 Zn2 O2 C5 -176.3(6) 2_675 . . . ?
C1 Zn2 O2 Zn1 139.4(3) . . . 2_675 ?
O1 Zn2 O2 Zn1 0.75(16) . . . 2_675 ?
O3 Zn2 O2 Zn1 -81.20(17) . . . 2_675 ?
C1 Zn2 O3 C15 59.2(6) . . . . ?
O1 Zn2 O3 C15 -165.3(5) . . . . ?
O2 Zn2 O3 C15 -83.1(5) . . . . ?
Zn1 Zn2 O3 C15 -123.7(5) 2_675 . . . ?
C1 Zn2 O3 Zn1 -132.4(3) . . . . ?
O1 Zn2 O3 Zn1 3.04(16) . . . . ?
O2 Zn2 O3 Zn1 85.27(17) . . . . ?
Zn1 Zn2 O3 Zn1 44.67(13) 2_675 . . . ?
O2 Zn1 O3 C15 104.4(15) 2_675 . . . ?
O1 Zn1 O3 C15 85.6(5) 2_675 . . . ?
N1 Zn1 O3 C15 -14.4(5) . . . . ?
N2 Zn1 O3 C15 -105.0(5) 2_675 . . . ?
O1 Zn1 O3 C15 164.9(5) . . . . ?
Zn2 Zn1 O3 C15 88.0(5) 2_675 . . . ?
O2 Zn1 O3 Zn2 -63.4(15) 2_675 . . . ?
O1 Zn1 O3 Zn2 -82.25(17) 2_675 . . . ?
N1 Zn1 O3 Zn2 177.79(19) . . . . ?
N2 Zn1 O3 Zn2 87.2(2) 2_675 . . . ?
O1 Zn1 O3 Zn2 -2.88(15) . . . . ?
Zn2 Zn1 O3 Zn2 -79.85(19) 2_675 . . . ?
Zn2 O1 C3 C4' 175(2) . . . . ?
Zn1 O1 C3 C4' -65(2) 2_675 . . . ?
Zn1 O1 C3 C4' 53(2) . . . . ?
Zn2 O1 C3 C4 21.3(11) . . . . ?
Zn1 O1 C3 C4 140.7(9) 2_675 . . . ?
Zn1 O1 C3 C4 -100.7(11) . . . . ?
O7 Si1 O4 Si2 -41.6(7) . . . . ?
O11 Si1 O4 Si2 76.8(6) . . . . ?
C24 Si1 O4 Si2 -161.3(6) . . . . ?
O5 Si2 O4 Si1 45.9(7) . . . . ?
O8 Si2 O4 Si1 -72.4(6) . . . . ?
C25 Si2 O4 Si1 179.0(7) . . . . ?
C25' Si2 O4 Si1 155.0(7) . . . . ?
O8 Si2 O5 Si3 39.8(9) . . . . ?
O4 Si2 O5 Si3 -78.2(9) . . . . ?
C25 Si2 O5 Si3 156.6(9) . . . . ?
C25' Si2 O5 Si3 163.2(9) . . . . ?
O9 Si3 O5 Si2 -38.0(9) . . . . ?
O6 Si3 O5 Si2 80.5(9) . . . . ?
C29 Si3 O5 Si2 -160.4(8) . . . . ?
Zn2 O2 C5 C6 9.5(8) . . . . ?
Zn1 O2 C5 C6 -165.7(4) 2_675 . . . ?
Zn2 O2 C5 C10 -172.1(5) . . . . ?
Zn1 O2 C5 C10 12.8(9) 2_675 . . . ?
O9 Si3 O6 Si4 67.9(5) . . . . ?
O5 Si3 O6 Si4 -50.5(5) . . . . ?
C29 Si3 O6 Si4 -168.9(5) . . . . ?
O7 Si4 O6 Si3 46.0(5) . . . . ?
O10 Si4 O6 Si3 -71.6(5) . . . . ?
C33 Si4 O6 Si3 165.0(5) . . . . ?
O2 C5 C6 C7 -179.8(6) . . . . ?
C10 C5 C6 C7 1.7(10) . . . . ?
O4 Si1 O7 Si4 69.9(12) . . . . ?
O11 Si1 O7 Si4 -48.2(12) . . . . ?
C24 Si1 O7 Si4 -170.3(11) . . . . ?
O10 Si4 O7 Si1 45.9(12) . . . . ?
O6 Si4 O7 Si1 -71.4(12) . . . . ?
C33 Si4 O7 Si1 169.5(11) . . . . ?
C5 C6 C7 C8 -1.5(12) . . . . ?
O5 Si2 O8 Si5 -59.8(7) . . . . ?
O4 Si2 O8 Si5 58.6(7) . . . . ?
C25 Si2 O8 Si5 171.1(7) . . . . ?
C25' Si2 O8 Si5 -171.1(7) . . . . ?
O15 Si5 O8 Si2 -52.8(7) . . . . ?
O12 Si5 O8 Si2 65.6(6) . . . . ?
C37 Si5 O8 Si2 -177.1(8) . . . . ?
C37' Si5 O8 Si2 -173.5(8) . . . . ?
C6 C7 C8 C9 0.6(13) . . . . ?
O6 Si3 O9 Si6 -64.3(8) . . . . ?
O5 Si3 O9 Si6 54.6(8) . . . . ?
C29 Si3 O9 Si6 174.4(7) . . . . ?
O12 Si6 O9 Si3 -60.9(8) . . . . ?
O13 Si6 O9 Si3 58.2(8) . . . . ?
C41 Si6 O9 Si3 177.7(7) . . . . ?
C7 C8 C9 C10 -0.1(14) . . . . ?
O14 Si7 O10 Si4 49.3(6) . . . . ?
O13 Si7 O10 Si4 -68.5(5) . . . . ?
C45' Si7 O10 Si4 168.1(7) . . . . ?
C45 Si7 O10 Si4 177.6(10) . . . . ?
O7 Si4 O10 Si7 -43.5(6) . . . . ?
O6 Si4 O10 Si7 74.1(5) . . . . ?
C33 Si4 O10 Si7 -164.8(5) . . . . ?
C8 C9 C10 C5 0.4(13) . . . . ?
C8 C9 C10 C11 -179.9(8) . . . . ?
O2 C5 C10 C9 -179.7(7) . . . . ?
C6 C5 C10 C9 -1.2(10) . . . . ?
O2 C5 C10 C11 0.7(11) . . . . ?
C6 C5 C10 C11 179.2(7) . . . . ?
O14 Si8 O11 Si1 -55.8(6) . . . . ?
O15 Si8 O11 Si1 62.8(6) . . . . ?
C49' Si8 O11 Si1 179.5(7) . . . . ?
C49 Si8 O11 Si1 -173.6(6) . . . . ?
O7 Si1 O11 Si8 49.8(6) . . . . ?
O4 Si1 O11 Si8 -68.6(6) . . . . ?
C24 Si1 O11 Si8 170.7(5) . . . . ?
C12 N2 C11 C10 -179.2(7) . . . . ?
Zn1 N2 C11 C10 0.8(11) 2_675 . . . ?
C9 C10 C11 N2 172.6(8) . . . . ?
C5 C10 C11 N2 -7.7(13) . . . . ?
O9 Si6 O12 Si5 56.6(7) . . . . ?
O13 Si6 O12 Si5 -62.2(7) . . . . ?
C41 Si6 O12 Si5 177.1(6) . . . . ?
O8 Si5 O12 Si6 -58.1(7) . . . . ?
O15 Si5 O12 Si6 59.8(7) . . . . ?
C37 Si5 O12 Si6 -173.1(8) . . . . ?
C37' Si5 O12 Si6 176.4(8) . . . . ?
C11 N2 C12 C13 100.6(7) . . . . ?
Zn1 N2 C12 C13 -79.4(6) 2_675 . . . ?
O9 Si6 O13 Si7 -54.0(6) . . . . ?
O12 Si6 O13 Si7 64.8(6) . . . . ?
C41 Si6 O13 Si7 -173.6(5) . . . . ?
O10 Si7 O13 Si6 58.2(6) . . . . ?
O14 Si7 O13 Si6 -60.0(6) . . . . ?
C45' Si7 O13 Si6 178.4(7) . . . . ?
C45 Si7 O13 Si6 175.2(8) . . . . ?
N2 C12 C13 C14 -67.7(8) . . . . ?
N2 C12 C13 C14' -53.5(11) . . . . ?
O10 Si7 O14 Si8 -67.3(8) . . . . ?
O13 Si7 O14 Si8 50.8(8) . . . . ?
C45' Si7 O14 Si8 174.7(9) . . . . ?
C45 Si7 O14 Si8 168.3(10) . . . . ?
O11 Si8 O14 Si7 69.9(8) . . . . ?
O15 Si8 O14 Si7 -48.5(9) . . . . ?
C49' Si8 O14 Si7 -174.8(9) . . . . ?
C49 Si8 O14 Si7 -163.8(8) . . . . ?
C12 C13 C14 Si9 -178.7(8) . . . . ?
C14' C13 C14 Si9 37(2) . . . . ?
O20 Si9 C14 C13 140.6(12) . . . . ?
O19 Si9 C14 C13 -108.0(11) . . . . ?
O16 Si9 C14 C13 10.2(12) . . . . ?
O8 Si5 O15 Si8 59.9(7) . . . . ?
O12 Si5 O15 Si8 -58.1(8) . . . . ?
C37 Si5 O15 Si8 178.3(8) . . . . ?
C37' Si5 O15 Si8 -174.8(8) . . . . ?
O11 Si8 O15 Si5 -64.6(7) . . . . ?
O14 Si8 O15 Si5 53.5(7) . . . . ?
C49' Si8 O15 Si5 -176.1(9) . . . . ?
C49 Si8 O15 Si5 166.1(8) . . . . ?
Zn2 O3 C15 C16 0.7(9) . . . . ?
Zn1 O3 C15 C16 -164.1(5) . . . . ?
Zn2 O3 C15 C20 -179.1(5) . . . . ?
Zn1 O3 C15 C20 16.2(9) . . . . ?
O17 Si10 O16 Si9' 64(2) . . . . ?
C53 Si10 O16 Si9' -174.0(19) . . . . ?
O21 Si10 O16 Si9' -41(2) . . . . ?
O17 Si10 O16 Si9 98(3) . . . . ?
C53 Si10 O16 Si9 -140(2) . . . . ?
O21 Si10 O16 Si9 -7(3) . . . . ?
O17 Si10 O16 Si11 15(2) . . . . ?
C53 Si10 O16 Si11 137(3) . . . . ?
O21 Si10 O16 Si11 -90(3) . . . . ?
O20 Si9 O16 Si10 4(3) . . . . ?
O19 Si9 O16 Si10 -103(3) . . . . ?
C14 Si9 O16 Si10 137(2) . . . . ?
O20 Si9 O16 Si9' 77(4) . . . . ?
O19 Si9 O16 Si9' -30(4) . . . . ?
C14 Si9 O16 Si9' -150(5) . . . . ?
O20 Si9 O16 Si11 46(2) . . . . ?
O19 Si9 O16 Si11 -61(2) . . . . ?
C14 Si9 O16 Si11 179.2(13) . . . . ?
O21' Si11 O16 Si10 58(2) . . . . ?
O17' Si11 O16 Si10 -171(3) . . . . ?
C53' Si11 O16 Si10 -51(2) . . . . ?
O21' Si11 O16 Si9' -90.6(16) . . . . ?
O17' Si11 O16 Si9' 39.8(16) . . . . ?
C53' Si11 O16 Si9' 160.4(15) . . . . ?
O21' Si11 O16 Si9 -79(2) . . . . ?
O17' Si11 O16 Si9 52(2) . . . . ?
C53' Si11 O16 Si9 172.2(17) . . . . ?
O3 C15 C16 C17 -178.5(8) . . . . ?
C20 C15 C16 C17 1.2(12) . . . . ?
O16 Si10 O17 Si22 -45(3) . . . . ?
C53 Si10 O17 Si22 -163(2) . . . . ?
O21 Si10 O17 Si22 70(2) . . . . ?
C15 C16 C17 C18 -1.4(15) . . . . ?
C16 C17 C18 C19 2.8(17) . . . . ?
O20 Si9 O19 Si21 -69.5(19) . . . . ?
O16 Si9 O19 Si21 44.9(19) . . . . ?
C14 Si9 O19 Si21 168.3(14) . . . . ?
C17 C18 C19 C20 -4.1(16) . . . . ?
O19 Si9 O20 Si14 91(4) . . . . ?
O16 Si9 O20 Si14 -19(4) . . . . ?
C14 Si9 O20 Si14 -151(3) . . . . ?
O24 Si14 O20 Si9 32(4) . . . . ?
O27 Si14 O20 Si9 -86(4) . . . . ?
C73' Si14 O20 Si9 124(3) . . . . ?
C18 C19 C20 C15 4.0(13) . . . . ?
C18 C19 C20 C21 -177.2(9) . . . . ?
O3 C15 C20 C19 177.2(7) . . . . ?
C16 C15 C20 C19 -2.5(11) . . . . ?
O3 C15 C20 C21 -1.5(11) . . . . ?
C16 C15 C20 C21 178.8(7) . . . . ?
Si9 O19 Si21 O144 -49(2) . . . . ?
Si9 O19 Si21 O23 69.4(19) . . . . ?
Si9 O19 Si21 C77 -173.9(17) . . . . ?
O25 Si12 O21 Si10 73(3) . . . . ?
O24 Si12 O21 Si10 -44(3) . . . . ?
C57 Si12 O21 Si10 -169(3) . . . . ?
O16 Si10 O21 Si12 30(3) . . . . ?
O17 Si10 O21 Si12 -78(3) . . . . ?
C53 Si10 O21 Si12 158(3) . . . . ?
C22 N1 C21 C20 179.7(6) . . . . ?
Zn1 N1 C21 C20 9.7(10) . . . . ?
C19 C20 C21 N1 169.0(7) . . . . ?
C15 C20 C21 N1 -12.2(12) . . . . ?
Si10 O17 Si22 O144 51(3) . . . . ?
Si10 O17 Si22 C65 168(2) . . . . ?
Si10 O17 Si22 O22 -72(2) . . . . ?
O26 Si18 O22 Si22 38(5) . . . . ?
O25 Si18 O22 Si22 -80(4) . . . . ?
C61 Si18 O22 Si22 172(4) . . . . ?
O17 Si22 O22 Si18 88(4) . . . . ?
O144 Si22 O22 Si18 -34(5) . . . . ?
C65 Si22 O22 Si18 -152(4) . . . . ?
C21 N1 C22 C23 102.0(7) . . . . ?
Zn1 N1 C22 C23 -87.2(6) . . . . ?
O27 Si16 O23 Si21 74(5) . . . . ?
O26 Si16 O23 Si21 -43(5) . . . . ?
C69 Si16 O23 Si21 -165(5) . . . . ?
O144 Si21 O23 Si16 36(5) . . . . ?
O19 Si21 O23 Si16 -83(5) . . . . ?
C77 Si21 O23 Si16 166(5) . . . . ?
N1 C22 C23 C24 -72.0(7) . . . . ?
O27 Si14 O24 Si12 51(2) . . . . ?
O20 Si14 O24 Si12 -66(2) . . . . ?
C73' Si14 O24 Si12 -171.4(19) . . . . ?
O25 Si12 O24 Si14 -45(2) . . . . ?
O21 Si12 O24 Si14 73(2) . . . . ?
C57 Si12 O24 Si14 -165.1(18) . . . . ?
C22 C23 C24 Si1 -166.6(5) . . . . ?
O7 Si1 C24 C23 28.8(6) . . . . ?
O4 Si1 C24 C23 148.3(5) . . . . ?
O11 Si1 C24 C23 -91.8(6) . . . . ?
O21 Si12 O25 Si18 -63(3) . . . . ?
O24 Si12 O25 Si18 57(3) . . . . ?
C57 Si12 O25 Si18 180(3) . . . . ?
O22 Si18 O25 Si12 69(3) . . . . ?
O26 Si18 O25 Si12 -61(3) . . . . ?
C61 Si18 O25 Si12 176(3) . . . . ?
O5 Si2 C25 C26 57.7(13) . . . . ?
O8 Si2 C25 C26 178.2(11) . . . . ?
O4 Si2 C25 C26 -68.4(12) . . . . ?
C25' Si2 C25 C26 41.1(15) . . . . ?
O22 Si18 O26 Si16 -56(3) . . . . ?
O25 Si18 O26 Si16 58(3) . . . . ?
C61 Si18 O26 Si16 175(2) . . . . ?
O23 Si16 O26 Si18 50(3) . . . . ?
O27 Si16 O26 Si18 -65(3) . . . . ?
C69 Si16 O26 Si18 177(2) . . . . ?
Si2 C25 C26 C27 -71.1(19) . . . . ?
Si2 C25 C26 C28 169.1(13) . . . . ?
O23 Si16 O27 Si14 -45(2) . . . . ?
O26 Si16 O27 Si14 74(2) . . . . ?
C69 Si16 O27 Si14 -169.9(19) . . . . ?
O24 Si14 O27 Si16 -69(2) . . . . ?
O20 Si14 O27 Si16 49(2) . . . . ?
C73' Si14 O27 Si16 -175.6(16) . . . . ?
O9 Si3 C29 C30 63.4(7) . . . . ?
O6 Si3 C29 C30 -57.5(7) . . . . ?
O5 Si3 C29 C30 -176.6(6) . . . . ?
Si3 C29 C30 C31 -74.6(11) . . . . ?
Si3 C29 C30 C32 165.4(7) . . . . ?
O7 Si4 C33 C34 179.3(6) . . . . ?
O10 Si4 C33 C34 -59.8(6) . . . . ?
O6 Si4 C33 C34 60.6(6) . . . . ?
Si4 C33 C34 C36 73.9(8) . . . . ?
Si4 C33 C34 C35 -163.9(6) . . . . ?
O8 Si5 C37 C38 46.2(13) . . . . ?
O15 Si5 C37 C38 -73.6(13) . . . . ?
O12 Si5 C37 C38 163.0(11) . . . . ?
C37' Si5 C37 C38 -115(6) . . . . ?
Si5 C37 C38 C39 -168.4(12) . . . . ?
Si5 C37 C38 C40 75.3(18) . . . . ?
O9 Si6 C41 C42 -175.6(5) . . . . ?
O12 Si6 C41 C42 64.3(6) . . . . ?
O13 Si6 C41 C42 -56.3(6) . . . . ?
Si6 C41 C42 C43 158.5(5) . . . . ?
Si6 C41 C42 C44 -79.6(8) . . . . ?
O10 Si7 C45 C46 173.9(15) . . . . ?
O14 Si7 C45 C46 -62.1(19) . . . . ?
O13 Si7 C45 C46 57.4(19) . . . . ?
C45' Si7 C45 C46 -103(6) . . . . ?
Si7 C45 C46 C47 -175.6(15) . . . . ?
Si7 C45 C46 C48 77(2) . . . . ?
O11 Si8 C49 C50 -71.9(11) . . . . ?
O14 Si8 C49 C50 168.0(10) . . . . ?
O15 Si8 C49 C50 52.1(11) . . . . ?
C49' Si8 C49 C50 -48(2) . . . . ?
Si8 C49 C50 C51 48(2) . . . . ?
Si8 C49 C50 C52 -175.7(15) . . . . ?
O25 Si12 C57 C58 164.8(15) . . . . ?
O21 Si12 C57 C58 47(2) . . . . ?
O24 Si12 C57 C58 -75.8(17) . . . . ?
Si12 C57 C58 C59 67(3) . . . . ?
Si12 C57 C58 C60 -170.4(16) . . . . ?
O22 Si18 C61 C62 129(3) . . . . ?
O26 Si18 C61 C62 -92(2) . . . . ?
O25 Si18 C61 C62 26(3) . . . . ?
Si18 C61 C62 C64 -165(2) . . . . ?
Si18 C61 C62 C63 78(3) . . . . ?
C64 C62 C63 C62' -93(4) . . . . ?
C61 C62 C63 C62' 31(3) . . . . ?
O17 Si22 C65 C66 48.3(18) . . . . ?
O144 Si22 C65 C66 167.7(14) . . . . ?
O22 Si22 C65 C66 -71.1(19) . . . . ?
Si22 C65 C66 C68 66(3) . . . . ?
Si22 C65 C66 C67 -173.1(17) . . . . ?
O23 Si16 C69 C70 -52(2) . . . . ?
O27 Si16 C69 C70 67.4(19) . . . . ?
O26 Si16 C69 C70 -175.7(16) . . . . ?
Si16 C69 C70 C71 160.6(17) . . . . ?
Si16 C69 C70 C72 -87.2(19) . . . . ?
O24' Si15 C73 C74 81.2(18) . . . . ?
O20' Si15 C73 C74 -69.7(16) . . . . ?
O27' Si15 C73 C74 -175.1(15) . . . . ?
Si15 C73 C74 C75 -163.8(14) . . . . ?
Si15 C73 C74 C76 99(3) . . . . ?
C75 C74 C76 C74' -66(4) . . . . ?
C73 C74 C76 C74' 37.9(15) . . . . ?
O144 Si21 C77 C78 70.6(19) . . . . ?
O23 Si21 C77 C78 -56(2) . . . . ?
O19 Si21 C77 C78 -167.8(16) . . . . ?
Si21 C77 C78 C79 165.8(18) . . . . ?
Si21 C77 C78 C80 -82(2) . . . . ?
O23 Si21 O144 Si22 -42(3) . . . . ?
O19 Si21 O144 Si22 73(2) . . . . ?
C77 Si21 O144 Si22 -170(2) . . . . ?
O17 Si22 O144 Si21 -74(2) . . . . ?
C65 Si22 O144 Si21 167(2) . . . . ?
O22 Si22 O144 Si21 48(3) . . . . ?
Si10 O16 Si9' O19' -67(2) . . . . ?
Si9 O16 Si9' O19' 154(5) . . . . ?
Si11 O16 Si9' O19' -46.3(18) . . . . ?
Si10 O16 Si9' O20' 65(2) . . . . ?
Si9 O16 Si9' O20' -74(4) . . . . ?
Si11 O16 Si9' O20' 85.7(16) . . . . ?
Si10 O16 Si9' C14' 172.9(17) . . . . ?
Si9 O16 Si9' C14' 34(4) . . . . ?
Si11 O16 Si9' C14' -166.7(10) . . . . ?
C12 C13 C14' Si9' -171.4(9) . . . . ?
C14 C13 C14' Si9' -129(3) . . . . ?
O16 Si9' C14' C13 -2.7(15) . . . . ?
O19' Si9' C14' C13 -127.1(13) . . . . ?
O20' Si9' C14' C13 106.2(12) . . . . ?
O22' Si23 O17' Si11 -51(3) . . . . ?
O18' Si23 O17' Si11 60(3) . . . . ?
C65' Si23 O17' Si11 -173(3) . . . . ?
O21' Si11 O17' Si23 61(3) . . . . ?
C53' Si11 O17' Si23 -177(3) . . . . ?
O16 Si11 O17' Si23 -56(3) . . . . ?
O22' Si23 O18' Si20 47(3) . . . . ?
O17' Si23 O18' Si20 -64(2) . . . . ?
C65' Si23 O18' Si20 169.8(18) . . . . ?
O23' Si20 O18' Si23 -52(2) . . . . ?
O19' Si20 O18' Si23 73(2) . . . . ?
C77' Si20 O18' Si23 -170.0(17) . . . . ?
O16 Si9' O19' Si20 78(2) . . . . ?
O20' Si9' O19' Si20 -46(2) . . . . ?
C14' Si9' O19' Si20 -163.1(15) . . . . ?
O23' Si20 O19' Si9' 38(2) . . . . ?
O18' Si20 O19' Si9' -84.1(19) . . . . ?
C77' Si20 O19' Si9' 159.4(16) . . . . ?
O24' Si15 O20' Si9' 57(2) . . . . ?
O27' Si15 O20' Si9' -62.2(19) . . . . ?
C73 Si15 O20' Si9' -143.1(18) . . . . ?
O16 Si9' O20' Si15 -64(2) . . . . ?
O19' Si9' O20' Si15 65(2) . . . . ?
C14' Si9' O20' Si15 -174.6(15) . . . . ?
O17' Si11 O21' Si13 -43(4) . . . . ?
C53' Si11 O21' Si13 -166(3) . . . . ?
O16 Si11 O21' Si13 81(4) . . . . ?
O24' Si13 O21' Si11 -74(4) . . . . ?
O25' Si13 O21' Si11 43(4) . . . . ?
C57' Si13 O21' Si11 164(3) . . . . ?
O17' Si23 O22' Si19 15(8) . . . . ?
O18' Si23 O22' Si19 -100(8) . . . . ?
C65' Si23 O22' Si19 137(7) . . . . ?
O25' Si19 O22' Si23 -13(8) . . . . ?
O26' Si19 O22' Si23 104(8) . . . . ?
C61' Si19 O22' Si23 -137(8) . . . . ?
O19' Si20 O23' Si17 -55(4) . . . . ?
O18' Si20 O23' Si17 64(4) . . . . ?
C77' Si20 O23' Si17 -177(3) . . . . ?
O27' Si17 O23' Si20 63(4) . . . . ?
O26' Si17 O23' Si20 -59(4) . . . . ?
C69' Si17 O23' Si20 -177(3) . . . . ?
O21' Si13 O24' Si15 51(3) . . . . ?
O25' Si13 O24' Si15 -67(2) . . . . ?
C57' Si13 O24' Si15 172(2) . . . . ?
O20' Si15 O24' Si13 -52(3) . . . . ?
O27' Si15 O24' Si13 67(2) . . . . ?
C73 Si15 O24' Si13 157(2) . . . . ?
O26' Si19 O25' Si13 -71.2(17) . . . . ?
C61' Si19 O25' Si13 167.5(16) . . . . ?
O22' Si19 O25' Si13 43(2) . . . . ?
O21' Si13 O25' Si19 -51.9(19) . . . . ?
O24' Si13 O25' Si19 66.9(17) . . . . ?
C57' Si13 O25' Si19 -172.0(14) . . . . ?
O5 Si2 C25' C26' -159.5(9) . . . . ?
O8 Si2 C25' C26' -42.8(11) . . . . ?
O4 Si2 C25' C26' 85.1(10) . . . . ?
C25 Si2 C25' C26' 6.2(13) . . . . ?
O27' Si17 O26' Si19 -68(2) . . . . ?
O23' Si17 O26' Si19 53(2) . . . . ?
C69' Si17 O26' Si19 173.1(18) . . . . ?
O25' Si19 O26' Si17 71(2) . . . . ?
C61' Si19 O26' Si17 -170.7(18) . . . . ?
O22' Si19 O26' Si17 -53(2) . . . . ?
Si2 C25' C26' C27' -65.4(14) . . . . ?
Si2 C25' C26' C28' 174.1(11) . . . . ?
O26' Si17 O27' Si15 60.5(18) . . . . ?
O23' Si17 O27' Si15 -60.0(19) . . . . ?
C69' Si17 O27' Si15 178.8(15) . . . . ?
O24' Si15 O27' Si17 -58.7(18) . . . . ?
O20' Si15 O27' Si17 60.3(19) . . . . ?
C73 Si15 O27' Si17 166.0(18) . . . . ?
O8 Si5 C37' C38' 61.5(15) . . . . ?
O15 Si5 C37' C38' -59.6(15) . . . . ?
O12 Si5 C37' C38' -177.1(13) . . . . ?
C37 Si5 C37' C38' 82(5) . . . . ?
Si5 C37' C38' C39' -33(3) . . . . ?
Si5 C37' C38' C40' 169.7(13) . . . . ?
O10 Si7 C45' C46' -179.2(13) . . . . ?
O14 Si7 C45' C46' -60.8(15) . . . . ?
O13 Si7 C45' C46' 60.1(15) . . . . ?
C45 Si7 C45' C46' 80(6) . . . . ?
Si7 C45' C46' C47' 30(3) . . . . ?
Si7 C45' C46' C48' 159.9(16) . . . . ?
O11 Si8 C49' C50' -129.9(17) . . . . ?
O14 Si8 C49' C50' 111.6(17) . . . . ?
O15 Si8 C49' C50' -14.2(19) . . . . ?
C49 Si8 C49' C50' 72(3) . . . . ?
Si8 C49' C50' C52' -145.5(19) . . . . ?
Si8 C49' C50' C51' 101.5(19) . . . . ?
O21' Si13 C57' C58' -172.3(18) . . . . ?
O24' Si13 C57' C58' 66.5(19) . . . . ?
O25' Si13 C57' C58' -52.0(19) . . . . ?
Si13 C57' C58' C60' 161(2) . . . . ?
Si13 C57' C58' C59' -77(2) . . . . ?
O25' Si19 C61' C62' 122(2) . . . . ?
O26' Si19 C61' C62' 4(3) . . . . ?
O22' Si19 C61' C62' -109(2) . . . . ?
C62 C63 C62' C61' -29(2) . . . . ?
C62 C63 C62' C64' 102(6) . . . . ?
Si19 C61' C62' C63 -72(4) . . . . ?
Si19 C61' C62' C64' 163(3) . . . . ?
O22' Si23 C65' C66' -170(3) . . . . ?
O17' Si23 C65' C66' -53(3) . . . . ?
O18' Si23 C65' C66' 72(3) . . . . ?
Si23 C65' C66' C68' -85(3) . . . . ?
Si23 C65' C66' C67' 169.3(19) . . . . ?
O27' Si17 C69' C70' 52.2(19) . . . . ?
O26' Si17 C69' C70' 171.9(16) . . . . ?
O23' Si17 C69' C70' -69(2) . . . . ?
Si17 C69' C70' C71' 58(4) . . . . ?
Si17 C69' C70' C72' -162(2) . . . . ?
O24 Si14 C73' C74' -173.8(9) . . . . ?
O27 Si14 C73' C74' -58.3(13) . . . . ?
O20 Si14 C73' C74' 77.3(11) . . . . ?
Si14 C73' C74' C75' 151.1(12) . . . . ?
Si14 C73' C74' C76 -80.0(11) . . . . ?
C74 C76 C74' C75' 82(4) . . . . ?
C74 C76 C74' C73' -41(3) . . . . ?
O23' Si20 C77' C78' 174.9(14) . . . . ?
O19' Si20 C77' C78' 49.8(15) . . . . ?
O18' Si20 C77' C78' -65.0(15) . . . . ?
Si20 C77' C78' C79' 64(2) . . . . ?
Si20 C77' C78' C80' -166.6(12) . . . . ?
C55 C54 C53 Si10 -171.2(13) . . . . ?
C56 C54 C53 Si10 75.1(17) . . . . ?
O16 Si10 C53 C54 163.4(10) . . . . ?
O17 Si10 C53 C54 -82.0(14) . . . . ?
O21 Si10 C53 C54 34.1(17) . . . . ?
